data_7011668
loop_
_publ_author_name
'Takayuki Ishida'
'Takashi Kawakami'
'Shin-ichi Mitsubori'
'Takashi Nogami'
'Kizashi Yamaguchi'
'Hiizu Iwamura'

_publ_section_title
;
 Antiferromagnetic coupling of transition metal spins across pyrimidine
 and pyrazine bridges in dinuclear manganese(II), cobalt(II),
 nickel(II) and copper(II) 1,1,1,5,5,5-hexafluoropentane-2,4-dionate
 complexes
;
_journal_issue 16
_journal_name_full 'J. Chem. Soc., Dalton Trans.'
_journal_page_first 3177
_journal_page_last 3186
_journal_paper_doi 10.1039/b202635j
_journal_year 2002
_chemical_formula_moiety 'C34 H14 Cu2 F24 N4 O8 '
_chemical_formula_sum 'C34 H14 Cu2 F24 N4 O8'
_chemical_formula_weight 1189.56
_space_group_IT_number 14
_symmetry_cell_setting monoclinic
_symmetry_Int_Tables_number 14
_symmetry_space_group_name_Hall '-P 2ybc'
_symmetry_space_group_name_H-M 'P 1 21/c 1'
_cell_angle_alpha 90
_cell_angle_beta 99.128(1)
_cell_angle_gamma 90
_cell_formula_units_Z 4
_cell_length_a 13.9013(5)
_cell_length_b 18.4749(6)
_cell_length_c 17.4447(6)
_cell_measurement_reflns_used 30949
_cell_measurement_temperature 190.0
_cell_measurement_theta_max 27.5
_cell_measurement_theta_min 1.5
_cell_volume 4423.5(3)
_computing_cell_refinement PROCESS-AUTO
_computing_data_collection PROCESS-AUTO
_computing_data_reduction 'teXsan Ver. 1.10'
_computing_publication_material 'teXsan Ver. 1.10'
_computing_structure_refinement 'teXsan Ver. 1.10'
_computing_structure_solution 'DIRDIF92 (PATTY)'
_diffrn_measured_fraction_theta_full 0.9973
_diffrn_measured_fraction_theta_max 0.9973
_diffrn_measurement_device_type 'Rigaku RAXIS-RAPID Imaging Plate'
_diffrn_measurement_method \w
_diffrn_radiation_type 'Mo K\a'
_diffrn_radiation_wavelength 0.7107
_diffrn_reflns_av_R_equivalents 0.053
_diffrn_reflns_limit_h_max 17
_diffrn_reflns_limit_h_min 0
_diffrn_reflns_limit_k_max 23
_diffrn_reflns_limit_k_min 0
_diffrn_reflns_limit_l_max 21
_diffrn_reflns_limit_l_min -21
_diffrn_reflns_number 39731
_diffrn_reflns_theta_full 26.50
_diffrn_reflns_theta_max 26.50
_exptl_absorpt_coefficient_mu 1.115
_exptl_absorpt_correction_T_max 0.863
_exptl_absorpt_correction_T_min 0.790
_exptl_absorpt_correction_type integration
_exptl_absorpt_process_details '(Higashi, 1999)'
_exptl_crystal_colour green
_exptl_crystal_density_diffrn 1.786
_exptl_crystal_density_method 'not measured'
_exptl_crystal_description block
_exptl_crystal_size_max 0.260
_exptl_crystal_size_mid 0.230
_exptl_crystal_size_min 0.100
_refine_diff_density_max 0.74
_refine_diff_density_min -0.58
_refine_ls_extinction_coef 0.0049(4)
_refine_ls_extinction_method 'Zachariasen(1967) type 2 Gaussian isotropic'
_refine_ls_goodness_of_fit_ref 0.973
_refine_ls_hydrogen_treatment refall
_refine_ls_number_parameters 790
_refine_ls_number_reflns 9141
_refine_ls_R_factor_gt 0.0481
_refine_ls_shift/su_max 0.0041
_refine_ls_structure_factor_coef Fsqd
_refine_ls_weighting_details 'w = 1/[\s^2^(Fo^2^) + (0.08100(Max(Fo^2^,0) + 2Fc^2^)/3)^2^]'
_refine_ls_weighting_scheme calc
_refine_ls_wR_factor_ref 0.1447
_reflns_number_gt 5452
_reflns_number_total 9146
_reflns_threshold_expression F^2^>2.0\s(F^2^)
_cod_data_source_file b202635j.txt
_cod_data_source_block DPPZ-Cu_
_cod_original_formula_sum 'C34 H14 Cu2 F24 N4 O8 '
_cod_database_code 7011668

loop_
_symmetry_equiv_pos_as_xyz
x,y,z
-x,1/2+y,1/2-z
-x,-y,-z
x,1/2-y,1/2+z

loop_
_atom_site_label
_atom_site_type_symbol
_atom_site_fract_x
_atom_site_fract_y
_atom_site_fract_z
_atom_site_U_iso_or_equiv
_atom_site_adp_type
_atom_site_occupancy
_atom_site_calc_flag
_atom_site_refinement_flags
_atom_site_disorder_assembly
_atom_site_disorder_group
Cu(1) Cu 0.06616(3) 0.15909(3) 0.33159(2) 0.0490(1) Uani 1.00 d . . .
Cu(2) Cu 0.49194(3) 0.11869(2) 0.17118(2) 0.04102(10) Uani 1.00 d . . .
F(1) F -0.1910(2) 0.2166(2) 0.4479(2) 0.161(1) Uani 1.00 d . . .
F(2) F -0.3035(1) 0.1716(1) 0.3677(1) 0.0721(7) Uani 1.00 d . . .
F(3) F -0.2070(2) 0.1039(2) 0.4403(2) 0.144(1) Uani 1.00 d . . .
F(4) F -0.1587(7) 0.1576(3) 0.0787(4) 0.156(3) Uani 0.55 d P . .
F(4a) F -0.2534(4) 0.1786(4) 0.1093(3) 0.095(2) Uani 0.45 d P . .
F(5) F -0.2451(4) 0.2363(4) 0.1229(3) 0.110(2) Uani 0.55 d P . .
F(5a) F -0.1649(9) 0.2709(4) 0.1147(4) 0.139(3) Uani 0.45 d P . .
F(6) F -0.1085(4) 0.2608(4) 0.1015(3) 0.097(2) Uani 0.55 d P . .
F(6a) F -0.1224(5) 0.1736(5) 0.0736(3) 0.101(2) Uani 0.45 d P . .
F(7) F -0.0771(2) 0.3620(2) 0.3935(2) 0.112(1) Uani 1.00 d . . .
F(8) F 0.0241(3) 0.3948(2) 0.4904(2) 0.130(1) Uani 1.00 d . . .
F(9) F 0.0560(2) 0.4074(2) 0.3742(2) 0.148(1) Uani 1.00 d . . .
F(10) F 0.2625(2) 0.1617(2) 0.6027(1) 0.1036(10) Uani 1.00 d . . .
F(11) F 0.1286(2) 0.1921(2) 0.6388(1) 0.1056(10) Uani 1.00 d . . .
F(12) F 0.1404(3) 0.0880(2) 0.5883(2) 0.117(1) Uani 1.00 d . . .
F(13) F 0.8164(4) 0.0110(3) 0.1893(5) 0.166(3) Uani 0.58 d P . .
F(13a) F 0.8182(5) -0.0232(5) 0.2538(5) 0.116(3) Uani 0.42 d P . .
F(14) F 0.7769(5) -0.0809(3) 0.2405(3) 0.161(2) Uani 0.58 d P . .
F(14a) F 0.7326(6) -0.0931(4) 0.1921(8) 0.175(4) Uani 0.42 d P . .
F(15) F 0.7239(3) -0.0593(3) 0.1256(2) 0.094(1) Uani 0.58 d P . .
F(15a) F 0.7924(5) 0.0037(5) 0.1474(4) 0.141(2) Uani 0.42 d P . .
F(16) F 0.4426(2) 0.0215(2) 0.3987(1) 0.0891(8) Uani 1.00 d . . .
F(17) F 0.5751(2) -0.0351(1) 0.4258(1) 0.1030(9) Uani 1.00 d . . .
F(18) F 0.5691(2) 0.0794(1) 0.4442(1) 0.0847(8) Uani 1.00 d . . .
F(19) F 0.6645(2) 0.3209(1) 0.2689(2) 0.0905(8) Uani 1.00 d . . .
F(20) F 0.6026(3) 0.3890(1) 0.1790(2) 0.139(1) Uani 1.00 d . . .
F(21) F 0.5170(2) 0.3544(2) 0.2606(2) 0.139(1) Uani 1.00 d . . .
F(22) F 0.3385(5) 0.2145(4) -0.0493(3) 0.109(2) Uani 0.49 d P . .
F(22a) F 0.4085(8) 0.2985(6) -0.0483(5) 0.189(4) Uani 0.51 d P . .
F(23) F 0.4356(8) 0.2969(4) -0.0630(4) 0.179(3) Uani 0.49 d P . .
F(23a) F 0.5298(7) 0.2521(7) -0.0729(4) 0.236(4) Uani 0.51 d P . .
F(24) F 0.4804(7) 0.1982(6) -0.0844(4) 0.165(4) Uani 0.49 d P . .
F(24a) F 0.4147(8) 0.1829(4) -0.0786(3) 0.182(3) Uani 0.51 d P . .
O(1) O -0.0554(2) 0.1448(2) 0.3740(1) 0.0616(7) Uani 1.00 d . . .
O(2) O -0.0243(2) 0.1753(2) 0.2158(1) 0.0663(8) Uani 1.00 d . . .
O(3) O 0.0636(2) 0.2634(1) 0.3563(1) 0.0664(8) Uani 1.00 d . . .
O(4) O 0.1491(2) 0.1465(2) 0.4503(1) 0.0652(8) Uani 1.00 d . . .
O(5) O 0.6179(2) 0.0523(1) 0.1606(1) 0.0506(6) Uani 1.00 d . . .
O(6) O 0.4983(2) 0.0850(1) 0.2784(1) 0.0479(6) Uani 1.00 d . . .
O(7) O 0.5569(2) 0.2093(1) 0.2094(1) 0.0498(6) Uani 1.00 d . . .
O(8) O 0.4789(2) 0.1537(1) 0.0640(1) 0.0527(7) Uani 1.00 d . . .
N(1) N 0.0857(2) 0.0547(2) 0.3086(2) 0.0515(8) Uani 1.00 d . . .
N(2) N 0.1900(2) 0.1661(2) 0.2839(1) 0.0432(7) Uani 1.00 d . . .
N(3) N 0.3360(2) 0.1684(1) 0.1959(2) 0.0452(7) Uani 1.00 d . . .
N(4) N 0.3906(2) 0.0427(1) 0.1300(1) 0.0442(7) Uani 1.00 d . . .
C(1) C 0.0396(3) -0.0006(2) 0.3357(3) 0.079(1) Uani 1.00 d . . .
C(2) C 0.0654(4) -0.0711(3) 0.3275(3) 0.108(2) Uani 1.00 d . . .
C(3) C 0.1430(4) -0.0869(3) 0.2901(3) 0.105(2) Uani 1.00 d . . .
C(4) C 0.1937(3) -0.0292(2) 0.2649(3) 0.077(1) Uani 1.00 d . . .
C(5) C 0.1628(2) 0.0397(2) 0.2720(2) 0.0481(9) Uani 1.00 d . . .
C(6) C 0.2117(2) 0.1048(2) 0.2483(2) 0.0396(8) Uani 1.00 d . . .
C(7) C 0.2812(2) 0.1088(2) 0.1975(2) 0.0401(8) Uani 1.00 d . . .
C(8) C 0.3185(2) 0.2250(2) 0.2377(2) 0.0517(10) Uani 1.00 d . . .
C(9) C 0.2406(2) 0.2260(2) 0.2784(2) 0.0491(9) Uani 1.00 d . . .
C(10) C 0.2972(2) 0.0519(2) 0.1403(2) 0.0442(9) Uani 1.00 d . . .
C(11) C 0.2219(3) 0.0142(2) 0.0973(2) 0.062(1) Uani 1.00 d . . .
C(12) C 0.2419(3) -0.0348(3) 0.0429(2) 0.077(1) Uani 1.00 d . . .
C(13) C 0.3376(3) -0.0469(2) 0.0344(2) 0.071(1) Uani 1.00 d . . .
C(14) C 0.4093(3) -0.0068(2) 0.0781(2) 0.056(1) Uani 1.00 d . . .
C(15) C -0.2110(3) 0.1634(3) 0.4002(2) 0.068(1) Uani 1.00 d . . .
C(16) C -0.1401(2) 0.1622(2) 0.3419(2) 0.0443(9) Uani 1.00 d . . .
C(17) C -0.1736(2) 0.1801(2) 0.2664(2) 0.0475(9) Uani 1.00 d . . .
C(18) C -0.1133(2) 0.1844(2) 0.2093(2) 0.0475(9) Uani 1.00 d . . .
C(19) C -0.1610(3) 0.2049(2) 0.1269(2) 0.059(1) Uani 1.00 d . . .
C(20) C 0.0170(3) 0.3637(3) 0.4201(3) 0.085(1) Uani 1.00 d . . .
C(21) C 0.0616(2) 0.2892(2) 0.4236(2) 0.060(1) Uani 1.00 d . . .
C(22) C 0.0911(3) 0.2569(2) 0.4947(2) 0.062(1) Uani 1.00 d . . .
C(23) C 0.1328(3) 0.1869(2) 0.5013(2) 0.060(1) Uani 1.00 d . . .
C(24) C 0.1659(3) 0.1561(3) 0.5847(2) 0.076(1) Uani 1.00 d . . .
C(25) C 0.7457(3) -0.0296(2) 0.1944(2) 0.065(1) Uani 1.00 d . . .
C(26) C 0.6583(2) 0.0141(2) 0.2153(2) 0.0452(9) Uani 1.00 d . . .
C(27) C 0.6331(3) 0.0056(2) 0.2884(2) 0.0524(10) Uani 1.00 d . . .
C(28) C 0.5569(3) 0.0406(2) 0.3134(2) 0.0456(9) Uani 1.00 d . . .
C(29) C 0.5378(3) 0.0260(2) 0.3974(2) 0.061(1) Uani 1.00 d . . .
C(30) C 0.5856(3) 0.3334(2) 0.2210(3) 0.074(1) Uani 1.00 d . . .
C(31) C 0.5501(2) 0.2667(2) 0.1711(2) 0.054(1) Uani 1.00 d . . .
C(32) C 0.5119(3) 0.2772(2) 0.0941(2) 0.066(1) Uani 1.00 d . . .
C(33) C 0.4809(3) 0.2200(2) 0.0468(2) 0.061(1) Uani 1.00 d . . .
C(34) C 0.4432(5) 0.2332(3) -0.0405(3) 0.109(2) Uani 1.00 d . . .
H(1) H -0.014(3) 0.013(2) 0.360(2) 0.078(9) Uiso 1.00 calc . . .
H(2) H 0.037(3) -0.109(2) 0.349(3) 0.104(10) Uiso 1.00 calc . . .
H(3) H 0.186(6) -0.135(4) 0.336(4) 0.227(6) Uiso 1.00 calc . . .
H(4) H 0.239(3) -0.039(2) 0.249(2) 0.057(9) Uiso 1.00 calc . . .
H(5) H 0.357(2) 0.263(2) 0.238(2) 0.044(8) Uiso 1.00 calc . . .
H(6) H 0.221(2) 0.270(2) 0.299(2) 0.044(8) Uiso 1.00 calc . . .
H(7) H 0.153(3) 0.024(2) 0.106(2) 0.071(9) Uiso 1.00 calc . . .
H(8) H 0.188(3) -0.066(2) 0.010(2) 0.093(9) Uiso 1.00 calc . . .
H(9) H 0.348(3) -0.083(2) -0.001(2) 0.070(9) Uiso 1.00 calc . . .
H(10) H 0.471(3) -0.016(2) 0.078(2) 0.058(9) Uiso 1.00 calc . . .
H(11) H -0.228(2) 0.188(2) 0.255(2) 0.040(8) Uiso 1.00 calc . . .
H(12) H 0.077(3) 0.273(2) 0.542(2) 0.099(10) Uiso 1.00 calc . . .
H(13) H 0.672(2) -0.021(2) 0.316(2) 0.043(8) Uiso 1.00 calc . . .
H(14) H 0.517(3) 0.326(2) 0.077(2) 0.074(9) Uiso 1.00 calc . . .

loop_
_atom_site_aniso_label
_atom_site_aniso_U_11
_atom_site_aniso_U_22
_atom_site_aniso_U_33
_atom_site_aniso_U_12
_atom_site_aniso_U_13
_atom_site_aniso_U_23
Cu(1) 0.0367(2) 0.0674(3) 0.0444(2) 0.0073(2) 0.0106(2) 0.0048(2)
Cu(2) 0.0376(2) 0.0467(2) 0.0406(2) 0.0000(2) 0.0118(1) 0.0038(2)
F(1) 0.104(2) 0.283(4) 0.111(2) -0.072(2) 0.063(1) -0.132(2)
F(2) 0.045(1) 0.103(2) 0.072(1) 0.001(1) 0.0224(9) 0.001(1)
F(3) 0.080(2) 0.237(3) 0.126(2) 0.031(2) 0.046(1) 0.120(2)
F(4) 0.287(10) 0.077(4) 0.075(3) 0.038(5) -0.061(5) -0.035(3)
F(4a) 0.062(3) 0.170(7) 0.047(3) -0.009(4) -0.007(2) 0.001(4)
F(5) 0.067(3) 0.198(6) 0.062(3) 0.054(3) 0.004(2) 0.037(3)
F(5a) 0.30(1) 0.053(4) 0.053(3) 0.015(6) -0.011(6) 0.000(3)
F(6) 0.089(3) 0.118(4) 0.081(3) -0.013(3) 0.006(3) 0.034(3)
F(6a) 0.080(4) 0.189(8) 0.036(2) 0.028(4) 0.019(2) -0.022(4)
F(7) 0.075(2) 0.092(2) 0.175(3) 0.032(1) 0.042(2) 0.020(2)
F(8) 0.152(3) 0.080(2) 0.163(3) 0.017(2) 0.041(2) -0.035(2)
F(9) 0.143(2) 0.077(2) 0.254(3) 0.012(2) 0.128(2) 0.041(2)
F(10) 0.064(2) 0.164(3) 0.075(2) 0.014(2) -0.012(1) 0.003(2)
F(11) 0.102(2) 0.165(3) 0.049(1) 0.009(2) 0.009(1) -0.008(2)
F(12) 0.159(3) 0.112(2) 0.079(2) -0.030(2) 0.015(2) 0.025(2)
F(13) 0.071(3) 0.102(4) 0.345(9) -0.029(3) 0.090(4) -0.102(5)
F(13a) 0.057(4) 0.166(7) 0.122(6) 0.058(4) 0.006(4) 0.001(5)
F(14) 0.240(5) 0.166(4) 0.099(3) 0.162(3) 0.095(3) 0.087(3)
F(14a) 0.092(5) 0.051(4) 0.39(1) 0.006(4) 0.068(7) -0.078(6)
F(15) 0.094(3) 0.115(3) 0.070(2) 0.050(3) 0.002(2) -0.046(2)
F(15a) 0.156(5) 0.176(6) 0.119(4) 0.118(4) 0.112(3) 0.094(4)
F(16) 0.098(2) 0.111(2) 0.068(1) -0.023(1) 0.044(1) 0.009(1)
F(17) 0.167(2) 0.089(2) 0.061(1) 0.033(2) 0.044(1) 0.034(1)
F(18) 0.121(2) 0.092(2) 0.047(1) -0.034(2) 0.032(1) -0.014(1)
F(19) 0.082(2) 0.070(2) 0.107(2) -0.008(1) -0.023(1) -0.008(1)
F(20) 0.163(3) 0.071(2) 0.155(3) -0.053(2) -0.061(2) 0.038(2)
F(21) 0.092(2) 0.111(2) 0.218(3) -0.009(2) 0.031(2) -0.086(2)
F(22) 0.099(4) 0.136(5) 0.074(3) -0.011(4) -0.041(3) 0.014(4)
F(22a) 0.218(9) 0.225(8) 0.113(5) 0.099(7) -0.009(6) 0.081(5)
F(23) 0.32(1) 0.114(4) 0.076(4) -0.110(5) -0.056(5) 0.066(3)
F(23a) 0.248(9) 0.39(1) 0.082(4) -0.155(8) 0.050(5) 0.036(6)
F(24) 0.223(9) 0.23(1) 0.051(3) 0.021(8) 0.054(4) 0.005(5)
F(24a) 0.32(1) 0.143(5) 0.053(3) -0.123(6) -0.063(5) 0.051(3)
O(1) 0.048(1) 0.096(2) 0.042(1) 0.013(1) 0.011(1) 0.012(1)
O(2) 0.044(1) 0.109(2) 0.048(1) 0.015(1) 0.013(1) 0.008(1)
O(3) 0.062(2) 0.073(2) 0.068(1) 0.019(1) 0.021(1) 0.016(1)
O(4) 0.064(2) 0.083(2) 0.047(1) 0.021(1) 0.004(1) -0.002(1)
O(5) 0.049(1) 0.062(1) 0.044(1) 0.013(1) 0.0176(9) 0.007(1)
O(6) 0.048(1) 0.055(1) 0.043(1) 0.004(1) 0.0162(9) 0.004(1)
O(7) 0.041(1) 0.052(1) 0.056(1) -0.003(1) 0.007(1) 0.004(1)
O(8) 0.053(1) 0.060(1) 0.046(1) -0.003(1) 0.012(1) 0.005(1)
N(1) 0.041(1) 0.059(2) 0.058(2) 0.001(1) 0.018(1) 0.010(1)
N(2) 0.032(1) 0.054(2) 0.043(1) 0.005(1) 0.005(1) 0.004(1)
N(3) 0.035(1) 0.051(2) 0.051(1) -0.003(1) 0.011(1) -0.003(1)
N(4) 0.047(1) 0.050(2) 0.039(1) -0.003(1) 0.017(1) -0.001(1)
C(1) 0.068(2) 0.072(3) 0.109(3) 0.001(2) 0.053(2) 0.018(2)
C(2) 0.107(3) 0.068(3) 0.172(4) 0.005(3) 0.092(3) 0.040(3)
C(3) 0.096(3) 0.074(3) 0.163(4) 0.012(3) 0.075(3) 0.040(3)
C(4) 0.067(2) 0.063(3) 0.114(3) 0.017(2) 0.053(2) 0.023(2)
C(5) 0.039(2) 0.059(2) 0.048(2) 0.003(2) 0.013(1) 0.008(2)
C(6) 0.028(1) 0.049(2) 0.041(1) 0.005(1) 0.006(1) 0.006(1)
C(7) 0.030(1) 0.050(2) 0.041(1) 0.001(1) 0.007(1) 0.000(1)
C(8) 0.039(2) 0.051(2) 0.068(2) -0.003(2) 0.015(2) -0.008(2)
C(9) 0.039(2) 0.057(2) 0.052(2) 0.006(2) 0.007(1) -0.005(2)
C(10) 0.043(2) 0.050(2) 0.041(2) -0.008(2) 0.012(1) 0.000(1)
C(11) 0.054(2) 0.071(2) 0.063(2) -0.019(2) 0.016(2) -0.016(2)
C(12) 0.073(3) 0.088(3) 0.073(2) -0.031(2) 0.018(2) -0.027(2)
C(13) 0.088(3) 0.067(3) 0.065(2) -0.019(2) 0.033(2) -0.024(2)
C(14) 0.065(2) 0.054(2) 0.052(2) -0.006(2) 0.023(2) -0.007(2)
C(15) 0.051(2) 0.107(3) 0.048(2) -0.015(2) 0.012(2) -0.004(2)
C(16) 0.037(2) 0.052(2) 0.044(2) 0.001(1) 0.005(1) -0.007(2)
C(17) 0.036(2) 0.061(2) 0.045(2) 0.003(2) 0.004(1) -0.003(2)
C(18) 0.045(2) 0.053(2) 0.043(2) 0.005(2) 0.004(1) -0.006(2)
C(19) 0.061(2) 0.068(3) 0.047(2) 0.006(2) 0.004(2) -0.004(2)
C(20) 0.075(3) 0.068(3) 0.125(3) -0.001(2) 0.055(2) -0.002(3)
C(21) 0.041(2) 0.060(2) 0.084(2) 0.001(2) 0.029(2) -0.004(2)
C(22) 0.053(2) 0.078(3) 0.057(2) 0.000(2) 0.015(2) -0.011(2)
C(23) 0.040(2) 0.089(3) 0.048(2) -0.006(2) 0.003(2) 0.000(2)
C(24) 0.066(3) 0.108(4) 0.050(2) -0.002(3) -0.001(2) -0.004(2)
C(25) 0.067(2) 0.068(3) 0.061(2) 0.024(2) 0.014(2) 0.005(2)
C(26) 0.051(2) 0.041(2) 0.045(2) 0.005(2) 0.009(1) -0.001(2)
C(27) 0.065(2) 0.050(2) 0.041(2) 0.017(2) 0.006(2) 0.009(2)
C(28) 0.059(2) 0.043(2) 0.037(1) -0.007(2) 0.012(1) -0.002(1)
C(29) 0.080(3) 0.062(2) 0.047(2) -0.003(2) 0.025(2) 0.004(2)
C(30) 0.058(2) 0.060(3) 0.101(3) -0.008(2) 0.002(2) 0.000(2)
C(31) 0.031(2) 0.052(2) 0.077(2) 0.001(2) 0.008(2) 0.007(2)
C(32) 0.060(2) 0.055(2) 0.078(3) -0.006(2) -0.002(2) 0.018(2)
C(33) 0.060(2) 0.063(2) 0.059(2) -0.002(2) 0.007(2) 0.022(2)
C(34) 0.165(6) 0.083(4) 0.067(3) -0.017(4) -0.018(3) 0.030(3)

loop_
_atom_type_symbol
_atom_type_description
_atom_type_scat_dispersion_real
_atom_type_scat_dispersion_imag
_atom_type_scat_source
C C 0.003 0.002
;International Tables for Crystallography
(1992, Vol. C, Tables 4.2.6.8 and 6.1.1.1)
;
H H 0.000 0.000
;International Tables for Crystallography
(1992, Vol. C, Table 6.1.1.2)
;
N N 0.006 0.003
;International Tables for Crystallography
(1992, Vol. C, Tables 4.2.6.8 and 6.1.1.1)
;
O O 0.011 0.006
;International Tables for Crystallography
(1992, Vol. C, Tables 4.2.6.8 and 6.1.1.1)
;
F F 0.017 0.010
;International Tables for Crystallography
(1992, Vol. C, Tables 4.2.6.8 and 6.1.1.1)
;
Cu Cu 0.320 1.265
;International Tables for Crystallography
(1992, Vol. C, Tables 4.2.6.8 and 6.1.1.1)
;

loop_
_geom_angle_atom_site_label_1
_geom_angle_atom_site_label_2
_geom_angle_atom_site_label_3
_geom_angle
_geom_angle_site_symmetry_1
_geom_angle_site_symmetry_2
_geom_angle_site_symmetry_3
_geom_angle_publ_flag
O(1) Cu(1) O(2) 87.95(9) . 1_555 1_555 yes
O(1) Cu(1) O(3) 90.1(1) . 1_555 1_555 yes
O(1) Cu(1) O(4) 89.13(10) . 1_555 1_555 yes
O(1) Cu(1) N(1) 95.6(1) . 1_555 1_555 yes
O(1) Cu(1) N(2) 175.5(1) . 1_555 1_555 yes
O(2) Cu(1) O(3) 92.3(1) . 1_555 1_555 yes
O(2) Cu(1) O(4) 176.36(9) . 1_555 1_555 yes
O(2) Cu(1) N(1) 91.3(1) . 1_555 1_555 yes
O(2) Cu(1) N(2) 90.76(9) . 1_555 1_555 yes
O(3) Cu(1) O(4) 85.6(1) . 1_555 1_555 yes
O(3) Cu(1) N(1) 173.3(1) . 1_555 1_555 yes
O(3) Cu(1) N(2) 94.2(1) . 1_555 1_555 yes
O(4) Cu(1) N(1) 91.1(1) . 1_555 1_555 yes
O(4) Cu(1) N(2) 92.31(10) . 1_555 1_555 yes
N(1) Cu(1) N(2) 80.1(1) . 1_555 1_555 yes
O(5) Cu(2) O(6) 89.25(8) . 1_555 1_555 yes
O(5) Cu(2) O(7) 100.18(9) . 1_555 1_555 yes
O(5) Cu(2) O(8) 93.38(9) . 1_555 1_555 yes
O(5) Cu(2) N(3) 166.83(9) . 1_555 1_555 yes
O(5) Cu(2) N(4) 95.92(10) . 1_555 1_555 yes
O(6) Cu(2) O(7) 89.88(9) . 1_555 1_555 yes
O(6) Cu(2) O(8) 177.19(9) . 1_555 1_555 yes
O(6) Cu(2) N(3) 81.87(9) . 1_555 1_555 yes
O(6) Cu(2) N(4) 92.38(10) . 1_555 1_555 yes
O(7) Cu(2) O(8) 90.62(10) . 1_555 1_555 yes
O(7) Cu(2) N(3) 89.57(9) . 1_555 1_555 yes
O(7) Cu(2) N(4) 163.8(1) . 1_555 1_555 yes
O(8) Cu(2) N(3) 95.37(9) . 1_555 1_555 yes
O(8) Cu(2) N(4) 86.38(10) . 1_555 1_555 yes
N(3) Cu(2) N(4) 74.87(10) . 1_555 1_555 yes
F(4a) F(4) F(6a) 134(1) . 1_555 1_555 yes
F(4a) F(4) C(19) 57.5(5) . 1_555 1_555 yes
F(6a) F(4) C(19) 82(1) . 1_555 1_555 yes
F(4) F(4a) F(5) 104.7(6) . 1_555 1_555 yes
F(4) F(4a) C(19) 49.0(3) . 1_555 1_555 yes
F(5) F(4a) C(19) 62.6(5) . 1_555 1_555 yes
F(4a) F(5) F(5a) 120.8(7) . 1_555 1_555 yes
F(4a) F(5) C(19) 68.8(5) . 1_555 1_555 yes
F(5a) F(5) C(19) 56.6(4) . 1_555 1_555 yes
F(5) F(5a) F(6) 137.7(9) . 1_555 1_555 yes
F(5) F(5a) C(19) 61.0(5) . 1_555 1_555 yes
F(6) F(5a) C(19) 79.6(8) . 1_555 1_555 yes
F(5a) F(6) F(6a) 102.4(8) . 1_555 1_555 yes
F(5a) F(6) C(19) 62.0(6) . 1_555 1_555 yes
F(6a) F(6) C(19) 48.3(3) . 1_555 1_555 yes
F(4) F(6a) F(6) 119(1) . 1_555 1_555 yes
F(4) F(6a) C(19) 70.0(10) . 1_555 1_555 yes
F(6) F(6a) C(19) 53.2(4) . 1_555 1_555 yes
F(13a) F(13) F(15a) 133(1) . 1_555 1_555 yes
F(13a) F(13) C(25) 63.3(5) . 1_555 1_555 yes
F(15a) F(13) C(25) 74.6(8) . 1_555 1_555 yes
F(13) F(13a) F(14) 108.6(7) . 1_555 1_555 yes
F(13) F(13a) C(25) 57.0(4) . 1_555 1_555 yes
F(14) F(13a) C(25) 59.8(5) . 1_555 1_555 yes
F(13a) F(14) F(14a) 125.1(8) . 1_555 1_555 yes
F(13a) F(14) C(25) 64.6(5) . 1_555 1_555 yes
F(14a) F(14) C(25) 61.9(6) . 1_555 1_555 yes
F(14) F(14a) F(15) 127.3(9) . 1_555 1_555 yes
F(14) F(14a) C(25) 70.9(6) . 1_555 1_555 yes
F(15) F(14a) C(25) 63.2(6) . 1_555 1_555 yes
F(14a) F(15) F(15a) 100.3(5) . 1_555 1_555 yes
F(14a) F(15) C(25) 54.0(4) . 1_555 1_555 yes
F(15a) F(15) C(25) 53.3(3) . 1_555 1_555 yes
F(13) F(15a) F(15) 122.5(10) . 1_555 1_555 yes
F(13) F(15a) C(25) 70.2(7) . 1_555 1_555 yes
F(15) F(15a) C(25) 55.2(4) . 1_555 1_555 yes
F(24a) F(22) C(34) 48.3(4) . 1_555 1_555 yes
F(23) F(22a) C(34) 72(1) . 1_555 1_555 yes
F(22a) F(23) F(23a) 144(1) . 1_555 1_555 yes
F(22a) F(23) C(34) 85(1) . 1_555 1_555 yes
F(23a) F(23) C(34) 60.5(7) . 1_555 1_555 yes
F(23) F(23a) F(24) 89.4(8) . 1_555 1_555 yes
F(23) F(23a) C(34) 48.0(5) . 1_555 1_555 yes
F(24) F(23a) C(34) 51.8(5) . 1_555 1_555 yes
F(23a) F(24) F(24a) 137(1) . 1_555 1_555 yes
F(23a) F(24) C(34) 74.8(9) . 1_555 1_555 yes
F(24a) F(24) C(34) 65.1(8) . 1_555 1_555 yes
F(22) F(24a) F(24) 134(1) . 1_555 1_555 yes
F(22) F(24a) C(34) 70.4(7) . 1_555 1_555 yes
F(24) F(24a) C(34) 66.0(7) . 1_555 1_555 yes
Cu(1) O(1) C(16) 126.4(2) . 1_555 1_555 yes
Cu(1) O(2) C(18) 121.1(2) . 1_555 1_555 yes
Cu(1) O(3) C(21) 124.8(2) . 1_555 1_555 yes
Cu(1) O(4) C(23) 119.4(2) . 1_555 1_555 yes
Cu(2) O(5) C(26) 121.8(2) . 1_555 1_555 yes
Cu(2) O(6) C(28) 127.1(2) . 1_555 1_555 yes
Cu(2) O(7) C(31) 123.3(2) . 1_555 1_555 yes
Cu(2) O(8) C(33) 122.9(2) . 1_555 1_555 yes
Cu(1) N(1) C(1) 125.5(3) . 1_555 1_555 yes
Cu(1) N(1) C(5) 115.6(2) . 1_555 1_555 yes
C(1) N(1) C(5) 118.1(3) . 1_555 1_555 yes
Cu(1) N(2) C(6) 113.6(2) . 1_555 1_555 yes
Cu(1) N(2) C(9) 125.3(2) . 1_555 1_555 yes
C(6) N(2) C(9) 120.6(3) . 1_555 1_555 yes
Cu(2) N(3) C(7) 102.5(2) . 1_555 1_555 yes
Cu(2) N(3) C(8) 129.7(2) . 1_555 1_555 yes
C(7) N(3) C(8) 118.9(3) . 1_555 1_555 yes
Cu(2) N(4) C(10) 119.6(2) . 1_555 1_555 yes
Cu(2) N(4) C(14) 120.7(2) . 1_555 1_555 yes
C(10) N(4) C(14) 117.9(3) . 1_555 1_555 yes
N(1) C(1) C(2) 123.1(4) . 1_555 1_555 yes
C(1) C(2) C(3) 119.4(4) . 1_555 1_555 yes
C(2) C(3) C(4) 117.6(5) . 1_555 1_555 yes
C(3) C(4) C(5) 120.6(4) . 1_555 1_555 yes
N(1) C(5) C(4) 121.2(3) . 1_555 1_555 yes
N(1) C(5) C(6) 113.5(3) . 1_555 1_555 yes
C(4) C(5) C(6) 125.1(3) . 1_555 1_555 yes
N(2) C(6) C(5) 114.2(3) . 1_555 1_555 yes
N(2) C(6) C(7) 118.0(3) . 1_555 1_555 yes
C(5) C(6) C(7) 127.6(3) . 1_555 1_555 yes
N(3) C(7) C(6) 120.2(3) . 1_555 1_555 yes
N(3) C(7) C(10) 114.8(3) . 1_555 1_555 yes
C(6) C(7) C(10) 124.9(3) . 1_555 1_555 yes
N(3) C(8) C(9) 121.5(3) . 1_555 1_555 yes
N(2) C(9) C(8) 119.6(3) . 1_555 1_555 yes
N(4) C(10) C(7) 115.2(3) . 1_555 1_555 yes
N(4) C(10) C(11) 122.0(3) . 1_555 1_555 yes
C(7) C(10) C(11) 122.7(3) . 1_555 1_555 yes
C(10) C(11) C(12) 119.3(4) . 1_555 1_555 yes
C(11) C(12) C(13) 119.1(4) . 1_555 1_555 yes
C(12) C(13) C(14) 118.7(4) . 1_555 1_555 yes
N(4) C(14) C(13) 122.8(4) . 1_555 1_555 yes
F(1) C(15) F(2) 106.5(4) . 1_555 1_555 yes
F(1) C(15) F(3) 108.0(4) . 1_555 1_555 yes
F(1) C(15) C(16) 110.2(3) . 1_555 1_555 yes
F(2) C(15) F(3) 106.4(3) . 1_555 1_555 yes
F(2) C(15) C(16) 113.7(3) . 1_555 1_555 yes
F(3) C(15) C(16) 111.7(4) . 1_555 1_555 yes
O(1) C(16) C(15) 111.3(3) . 1_555 1_555 yes
O(1) C(16) C(17) 129.9(3) . 1_555 1_555 yes
C(15) C(16) C(17) 118.8(3) . 1_555 1_555 yes
C(16) C(17) C(18) 123.2(3) . 1_555 1_555 yes
O(2) C(18) C(17) 129.0(3) . 1_555 1_555 yes
O(2) C(18) C(19) 113.5(3) . 1_555 1_555 yes
C(17) C(18) C(19) 117.5(3) . 1_555 1_555 yes
F(4) C(19) F(4a) 73.5(6) . 1_555 1_555 yes
F(4) C(19) F(5) 114.0(6) . 1_555 1_555 yes
F(4) C(19) F(5a) 126.5(5) . 1_555 1_555 yes
F(4) C(19) F(6) 104.0(6) . 1_555 1_555 yes
F(4) C(19) F(6a) 27.8(6) . 1_555 1_555 yes
F(4) C(19) C(18) 114.5(4) . 1_555 1_555 yes
F(4a) C(19) F(5) 48.5(4) . 1_555 1_555 yes
F(4a) C(19) F(5a) 107.4(7) . 1_555 1_555 yes
F(4a) C(19) F(6) 136.4(5) . 1_555 1_555 yes
F(4a) C(19) F(6a) 99.4(5) . 1_555 1_555 yes
F(4a) C(19) C(18) 112.1(4) . 1_555 1_555 yes
F(5) C(19) F(5a) 62.4(6) . 1_555 1_555 yes
F(5) C(19) F(6) 99.6(5) . 1_555 1_555 yes
F(5) C(19) F(6a) 129.7(5) . 1_555 1_555 yes
F(5) C(19) C(18) 114.5(4) . 1_555 1_555 yes
F(5a) C(19) F(6) 38.4(6) . 1_555 1_555 yes
F(5a) C(19) F(6a) 109.3(6) . 1_555 1_555 yes
F(5a) C(19) C(18) 113.9(4) . 1_555 1_555 yes
F(6) C(19) F(6a) 78.5(5) . 1_555 1_555 yes
F(6) C(19) C(18) 108.3(4) . 1_555 1_555 yes
F(6a) C(19) C(18) 113.6(4) . 1_555 1_555 yes
F(7) C(20) F(8) 104.9(4) . 1_555 1_555 yes
F(7) C(20) F(9) 106.4(4) . 1_555 1_555 yes
F(7) C(20) C(21) 111.7(4) . 1_555 1_555 yes
F(8) C(20) F(9) 108.5(4) . 1_555 1_555 yes
F(8) C(20) C(21) 112.6(4) . 1_555 1_555 yes
F(9) C(20) C(21) 112.3(4) . 1_555 1_555 yes
O(3) C(21) C(20) 112.0(4) . 1_555 1_555 yes
O(3) C(21) C(22) 128.5(4) . 1_555 1_555 yes
C(20) C(21) C(22) 119.5(4) . 1_555 1_555 yes
C(21) C(22) C(23) 121.9(3) . 1_555 1_555 yes
O(4) C(23) C(22) 128.8(4) . 1_555 1_555 yes
O(4) C(23) C(24) 113.4(4) . 1_555 1_555 yes
C(22) C(23) C(24) 117.8(4) . 1_555 1_555 yes
F(10) C(24) F(11) 106.7(3) . 1_555 1_555 yes
F(10) C(24) F(12) 109.5(4) . 1_555 1_555 yes
F(10) C(24) C(23) 109.1(3) . 1_555 1_555 yes
F(11) C(24) F(12) 107.9(4) . 1_555 1_555 yes
F(11) C(24) C(23) 112.9(4) . 1_555 1_555 yes
F(12) C(24) C(23) 110.6(3) . 1_555 1_555 yes
F(13) C(25) F(13a) 59.7(5) . 1_555 1_555 yes
F(13) C(25) F(14) 107.4(6) . 1_555 1_555 yes
F(13) C(25) F(14a) 135.1(6) . 1_555 1_555 yes
F(13) C(25) F(15) 104.8(5) . 1_555 1_555 yes
F(13) C(25) F(15a) 35.2(5) . 1_555 1_555 yes
F(13) C(25) C(26) 111.1(4) . 1_555 1_555 yes
F(13a) C(25) F(14) 55.6(5) . 1_555 1_555 yes
F(13a) C(25) F(14a) 102.0(7) . 1_555 1_555 yes
F(13a) C(25) F(15) 141.9(5) . 1_555 1_555 yes
F(13a) C(25) F(15a) 93.3(6) . 1_555 1_555 yes
F(13a) C(25) C(26) 107.2(4) . 1_555 1_555 yes
F(14) C(25) F(14a) 47.2(6) . 1_555 1_555 yes
F(14) C(25) F(15) 105.8(5) . 1_555 1_555 yes
F(14) C(25) F(15a) 127.2(5) . 1_555 1_555 yes
F(14) C(25) C(26) 116.1(4) . 1_555 1_555 yes
F(14a) C(25) F(15) 62.8(7) . 1_555 1_555 yes
F(14a) C(25) F(15a) 122.9(7) . 1_555 1_555 yes
F(14a) C(25) C(26) 113.6(5) . 1_555 1_555 yes
F(15) C(25) F(15a) 71.4(5) . 1_555 1_555 yes
F(15) C(25) C(26) 110.9(3) . 1_555 1_555 yes
F(15a) C(25) C(26) 113.4(4) . 1_555 1_555 yes
O(5) C(26) C(25) 112.9(3) . 1_555 1_555 yes
O(5) C(26) C(27) 128.4(3) . 1_555 1_555 yes
C(25) C(26) C(27) 118.7(3) . 1_555 1_555 yes
C(26) C(27) C(28) 124.1(3) . 1_555 1_555 yes
O(6) C(28) C(27) 129.3(3) . 1_555 1_555 yes
O(6) C(28) C(29) 112.4(3) . 1_555 1_555 yes
C(27) C(28) C(29) 118.3(3) . 1_555 1_555 yes
F(16) C(29) F(17) 106.0(3) . 1_555 1_555 yes
F(16) C(29) F(18) 105.6(3) . 1_555 1_555 yes
F(16) C(29) C(28) 110.2(3) . 1_555 1_555 yes
F(17) C(29) F(18) 110.1(3) . 1_555 1_555 yes
F(17) C(29) C(28) 112.9(3) . 1_555 1_555 yes
F(18) C(29) C(28) 111.6(3) . 1_555 1_555 yes
F(19) C(30) F(20) 107.1(4) . 1_555 1_555 yes
F(19) C(30) F(21) 108.9(4) . 1_555 1_555 yes
F(19) C(30) C(31) 112.6(3) . 1_555 1_555 yes
F(20) C(30) F(21) 105.9(4) . 1_555 1_555 yes
F(20) C(30) C(31) 112.5(4) . 1_555 1_555 yes
F(21) C(30) C(31) 109.6(3) . 1_555 1_555 yes
O(7) C(31) C(30) 112.7(3) . 1_555 1_555 yes
O(7) C(31) C(32) 128.7(4) . 1_555 1_555 yes
C(30) C(31) C(32) 118.5(3) . 1_555 1_555 yes
C(31) C(32) C(33) 121.0(4) . 1_555 1_555 yes
O(8) C(33) C(32) 128.6(3) . 1_555 1_555 yes
O(8) C(33) C(34) 111.6(4) . 1_555 1_555 yes
C(32) C(33) C(34) 119.8(4) . 1_555 1_555 yes
F(22) C(34) F(22a) 82.1(7) . 1_555 1_555 yes
F(22) C(34) F(23) 99.0(7) . 1_555 1_555 yes
F(22) C(34) F(23a) 151.5(5) . 1_555 1_555 yes
F(22) C(34) F(24) 109.2(7) . 1_555 1_555 yes
F(22) C(34) F(24a) 61.2(6) . 1_555 1_555 yes
F(22) C(34) C(33) 103.8(5) . 1_555 1_555 yes
F(22a) C(34) F(23) 22.1(8) . 1_555 1_555 yes
F(22a) C(34) F(23a) 93.0(8) . 1_555 1_555 yes
F(22a) C(34) F(24) 129.3(8) . 1_555 1_555 yes
F(22a) C(34) F(24a) 126.1(8) . 1_555 1_555 yes
F(22a) C(34) C(33) 108.1(6) . 1_555 1_555 yes
F(23) C(34) F(23a) 71.5(7) . 1_555 1_555 yes
F(23) C(34) F(24) 109.8(8) . 1_555 1_555 yes
F(23) C(34) F(24a) 124.6(6) . 1_555 1_555 yes
F(23) C(34) C(33) 117.3(5) . 1_555 1_555 yes
F(23a) C(34) F(24) 53.5(7) . 1_555 1_555 yes
F(23a) C(34) F(24a) 101.4(8) . 1_555 1_555 yes
F(23a) C(34) C(33) 104.3(5) . 1_555 1_555 yes
F(24) C(34) F(24a) 49.0(7) . 1_555 1_555 yes
F(24) C(34) C(33) 115.9(6) . 1_555 1_555 yes
F(24a) C(34) C(33) 117.6(5) . 1_555 1_555 yes

loop_
_geom_bond_atom_site_label_1
_geom_bond_atom_site_label_2
_geom_bond_distance
_geom_bond_site_symmetry_1
_geom_bond_site_symmetry_2
_geom_bond_publ_flag
Cu(1) O(1) 1.967(2) . . yes
Cu(1) O(2) 2.224(2) . . yes
Cu(1) O(3) 1.976(3) . . yes
Cu(1) O(4) 2.217(2) . . yes
Cu(1) N(1) 1.998(3) . . yes
Cu(1) N(2) 2.031(3) . . yes
Cu(2) O(5) 2.169(2) . . yes
Cu(2) O(6) 1.960(2) . . yes
Cu(2) O(7) 1.967(2) . . yes
Cu(2) O(8) 1.960(2) . . yes
Cu(2) N(3) 2.455(3) . . yes
Cu(2) N(4) 2.037(3) . . yes
F(1) C(15) 1.289(5) . . yes
F(2) C(15) 1.328(4) . . yes
F(3) C(15) 1.300(5) . . yes
F(4) F(4a) 1.55(1) . . yes
F(4) F(6a) 0.60(1) . . yes
F(4) C(19) 1.217(7) . . yes
F(4a) F(5) 1.094(9) . . yes
F(4a) C(19) 1.361(7) . . yes
F(5) F(5a) 1.31(1) . . yes
F(5) C(19) 1.296(6) . . yes
F(5a) F(6) 0.87(1) . . yes
F(5a) C(19) 1.237(7) . . yes
F(6) F(6a) 1.68(1) . . yes
F(6) C(19) 1.378(7) . . yes
F(6a) C(19) 1.283(7) . . yes
F(7) C(20) 1.318(5) . . yes
F(8) C(20) 1.343(6) . . yes
F(9) C(20) 1.313(5) . . yes
F(10) C(24) 1.333(5) . . yes
F(11) C(24) 1.325(5) . . yes
F(12) C(24) 1.310(6) . . yes
F(13) F(13a) 1.29(1) . . yes
F(13) F(15a) 0.77(1) . . yes
F(13) C(25) 1.250(7) . . yes
F(13a) F(14) 1.22(1) . . yes
F(13a) C(25) 1.331(8) . . yes
F(14) F(14a) 0.99(1) . . yes
F(14) C(25) 1.274(6) . . yes
F(14a) F(15) 1.31(1) . . yes
F(14a) C(25) 1.188(8) . . yes
F(15) F(15a) 1.513(10) . . yes
F(15) C(25) 1.312(5) . . yes
F(15a) C(25) 1.280(8) . . yes
F(16) C(29) 1.331(4) . . yes
F(17) C(29) 1.306(4) . . yes
F(18) C(29) 1.309(4) . . yes
F(19) C(30) 1.291(5) . . yes
F(20) C(30) 1.305(5) . . yes
F(21) C(30) 1.321(5) . . yes
F(22) F(24a) 1.38(1) . . yes
F(22) C(34) 1.480(9) . . yes
F(22a) F(23) 0.49(2) . . yes
F(22a) C(34) 1.30(1) . . yes
F(23) F(23a) 1.58(2) . . yes
F(23) C(34) 1.239(9) . . yes
F(23a) F(24) 1.21(1) . . yes
F(23a) C(34) 1.45(1) . . yes
F(24) F(24a) 0.98(1) . . yes
F(24) C(34) 1.182(10) . . yes
F(24a) C(34) 1.173(8) . . yes
O(1) C(16) 1.263(4) . . yes
O(2) C(18) 1.235(4) . . yes
O(3) C(21) 1.270(4) . . yes
O(4) C(23) 1.209(4) . . yes
O(5) C(26) 1.248(4) . . yes
O(6) C(28) 1.245(4) . . yes
O(7) C(31) 1.250(4) . . yes
O(8) C(33) 1.263(4) . . yes
N(1) C(1) 1.332(5) . . yes
N(1) C(5) 1.361(4) . . yes
N(2) C(6) 1.349(4) . . yes
N(2) C(9) 1.323(4) . . yes
N(3) C(7) 1.342(4) . . yes
N(3) C(8) 1.317(4) . . yes
N(4) C(10) 1.348(4) . . yes
N(4) C(14) 1.342(4) . . yes
C(1) C(2) 1.363(7) . . yes
C(2) C(3) 1.378(7) . . yes
C(3) C(4) 1.386(6) . . yes
C(4) C(5) 1.357(5) . . yes
C(5) C(6) 1.472(4) . . yes
C(6) C(7) 1.413(4) . . yes
C(7) C(10) 1.492(4) . . yes
C(8) C(9) 1.386(5) . . yes
C(10) C(11) 1.376(5) . . yes
C(11) C(12) 1.372(6) . . yes
C(12) C(13) 1.380(6) . . yes
C(13) C(14) 1.372(5) . . yes
C(15) C(16) 1.525(5) . . yes
C(16) C(17) 1.365(4) . . yes
C(17) C(18) 1.403(4) . . yes
C(18) C(19) 1.532(5) . . yes
C(20) C(21) 1.508(6) . . yes
C(21) C(22) 1.378(5) . . yes
C(22) C(23) 1.415(6) . . yes
C(23) C(24) 1.562(5) . . yes
C(25) C(26) 1.550(5) . . yes
C(26) C(27) 1.382(4) . . yes
C(27) C(28) 1.371(5) . . yes
C(28) C(29) 1.554(4) . . yes
C(30) C(31) 1.544(6) . . yes
C(31) C(32) 1.378(5) . . yes
C(32) C(33) 1.367(6) . . yes
C(33) C(34) 1.550(6) . . yes

loop_
_geom_contact_atom_site_label_1
_geom_contact_atom_site_label_2
_geom_contact_distance
_geom_contact_site_symmetry_1
_geom_contact_site_symmetry_2
_geom_contact_publ_flag
F(1) F(6) 2.774(6) . 4_555 ?
F(1) F(5a) 2.884(7) . 4_555 ?
F(1) F(6a) 3.028(8) . 4_555 ?
F(1) F(4) 3.238(7) . 4_555 ?
F(1) F(5) 3.372(6) . 4_555 ?
F(1) C(19) 3.408(4) . 4_555 ?
F(2) F(18) 2.927(3) . 1_455 ?
F(2) F(23a) 3.032(9) . 4_455 ?
F(2) C(28) 3.153(4) . 1_455 ?
F(2) O(7) 3.190(3) . 1_455 ?
F(2) F(19) 3.246(4) . 1_455 ?
F(2) O(6) 3.349(3) . 1_455 ?
F(2) C(27) 3.422(4) . 1_455 ?
F(2) C(29) 3.568(5) . 1_455 ?
F(3) F(18) 3.157(4) . 1_455 ?
F(4) C(12) 3.194(7) . 3_555 ?
F(4) F(15a) 3.20(1) . 1_455 ?
F(4) F(8) 3.32(1) . 4_554 ?
F(4) F(13) 3.38(1) . 1_455 ?
F(4) C(13) 3.564(9) . 3_555 ?
F(4a) O(5) 3.156(7) . 1_455 ?
F(4a) F(15a) 3.34(1) . 1_455 ?
F(4a) O(7) 3.434(7) . 1_455 ?
F(4a) F(13) 3.47(1) . 1_455 ?
F(4a) C(31) 3.495(8) . 1_455 ?
F(4a) C(13) 3.556(8) . 3_555 ?
F(5) C(31) 3.146(6) . 1_455 ?
F(5) O(7) 3.380(6) . 1_455 ?
F(5) F(19) 3.395(6) . 1_455 ?
F(5) C(32) 3.420(6) . 1_455 ?
F(5a) C(3) 3.098(8) . 2_555 ?
F(5a) C(2) 3.319(9) . 2_555 ?
F(6) C(2) 3.363(8) . 2_555 ?
F(6) F(11) 3.371(6) . 4_554 ?
F(6) C(3) 3.467(8) . 2_555 ?
F(6) C(22) 3.594(7) . 4_554 ?
F(6a) F(8) 2.964(7) . 4_554 ?
F(6a) F(7) 3.365(6) . 4_554 ?
F(6a) C(12) 3.520(9) . 3_555 ?
F(7) C(12) 3.305(5) . 2_555 ?
F(7) C(3) 3.326(7) . 2_555 ?
F(7) C(11) 3.477(5) . 2_555 ?
F(7) C(4) 3.590(6) . 2_555 ?
F(8) C(11) 3.498(5) . 4_555 ?
F(9) F(15a) 2.828(8) . 2_655 ?
F(9) F(13) 2.942(7) . 2_655 ?
F(9) F(15) 3.121(6) . 2_655 ?
F(9) F(14) 3.305(7) . 2_655 ?
F(9) F(13a) 3.306(8) . 2_655 ?
F(9) F(14a) 3.326(10) . 2_655 ?
F(9) C(25) 3.381(5) . 2_655 ?
F(10) C(8) 3.156(5) . 4_555 ?
F(10) F(14) 3.238(6) . 3_656 ?
F(10) F(17) 3.342(4) . 3_656 ?
F(11) C(9) 3.074(4) . 4_555 ?
F(11) F(14) 3.082(6) . 3_656 ?
F(11) C(8) 3.294(4) . 4_555 ?
F(12) F(13a) 2.975(9) . 3_656 ?
F(12) F(14) 3.029(6) . 3_656 ?
F(12) C(1) 3.418(5) . 3_556 ?
F(12) C(2) 3.432(6) . 3_556 ?
F(13) C(18) 3.352(7) . 1_655 ?
F(13) C(17) 3.396(7) . 1_655 ?
F(13a) C(1) 3.208(8) . 1_655 ?
F(13a) C(2) 3.583(8) . 1_655 ?
F(14) C(24) 3.330(6) . 3_656 ?
F(14) C(9) 3.586(7) . 2_645 ?
F(14a) F(24a) 3.09(1) . 3_655 ?
F(14a) F(22) 3.38(1) . 3_655 ?
F(14a) C(9) 3.392(8) . 2_645 ?
F(15) F(24a) 3.016(9) . 3_655 ?
F(15) F(22) 3.222(8) . 3_655 ?
F(15) C(13) 3.407(6) . 3_655 ?
F(15) C(12) 3.512(7) . 3_655 ?
F(15a) C(12) 3.329(7) . 3_655 ?
F(15a) C(13) 3.486(8) . 3_655 ?
F(16) F(20) 2.819(4) . 2_645 ?
F(16) F(17) 3.121(3) . 3_656 ?
F(16) F(18) 3.340(3) . 3_656 ?
F(16) F(23) 3.426(8) . 4_555 ?
F(16) F(22a) 3.50(1) . 4_555 ?
F(17) F(20) 3.158(4) . 2_645 ?
F(17) F(18) 3.359(4) . 3_656 ?
F(18) F(23) 2.934(8) . 4_555 ?
F(18) F(23a) 3.17(1) . 4_555 ?
F(18) F(22a) 3.19(1) . 4_555 ?
F(19) C(17) 3.445(4) . 1_655 ?
F(19) C(3) 3.463(6) . 2_655 ?
F(19) C(4) 3.503(5) . 2_655 ?
F(20) C(4) 3.221(5) . 2_655 ?
F(20) C(29) 3.342(5) . 2_655 ?
F(20) C(3) 3.520(6) . 2_655 ?
F(20) C(28) 3.586(5) . 2_655 ?
F(21) F(24) 2.992(8) . 4_555 ?
F(21) F(24a) 3.411(10) . 4_555 ?
F(21) F(23a) 3.49(1) . 4_555 ?
F(21) C(27) 3.510(5) . 2_655 ?
F(22) C(9) 3.285(6) . 4_554 ?
F(22a) C(9) 3.542(10) . 4_554 ?
F(23) C(9) 3.578(9) . 4_554 ?
O(5) C(13) 3.555(4) . 3_655 ?

loop_
_geom_torsion_atom_site_label_1
_geom_torsion_atom_site_label_2
_geom_torsion_atom_site_label_3
_geom_torsion_atom_site_label_4
_geom_torsion
_geom_torsion_site_symmetry_1
_geom_torsion_site_symmetry_2
_geom_torsion_site_symmetry_3
_geom_torsion_site_symmetry_4
_geom_torsion_publ_flag
Cu(1) O(1) C(16) C(15) -163.4(3) 1_555 1_555 1_555 1_555 yes
Cu(1) O(1) C(16) C(17) 15.6(6) 1_555 1_555 1_555 1_555 yes
Cu(1) O(2) C(18) C(17) -6.2(5) 1_555 1_555 1_555 1_555 yes
Cu(1) O(2) C(18) C(19) 172.1(2) 1_555 1_555 1_555 1_555 yes
Cu(1) O(3) C(21) C(20) -155.0(3) 1_555 1_555 1_555 1_555 yes
Cu(1) O(3) C(21) C(22) 22.6(5) 1_555 1_555 1_555 1_555 yes
Cu(1) O(4) C(23) C(22) -22.9(5) 1_555 1_555 1_555 1_555 yes
Cu(1) O(4) C(23) C(24) 158.9(3) 1_555 1_555 1_555 1_555 yes
Cu(1) N(1) C(1) C(2) -170.2(4) 1_555 1_555 1_555 1_555 yes
Cu(1) N(1) C(5) C(4) 168.7(3) 1_555 1_555 1_555 1_555 yes
Cu(1) N(1) C(5) C(6) -6.3(3) 1_555 1_555 1_555 1_555 yes
Cu(1) N(2) C(6) C(5) -19.0(3) 1_555 1_555 1_555 1_555 yes
Cu(1) N(2) C(6) C(7) 164.8(2) 1_555 1_555 1_555 1_555 yes
Cu(1) N(2) C(9) C(8) -173.6(2) 1_555 1_555 1_555 1_555 yes
Cu(2) O(5) C(26) C(25) 179.1(2) 1_555 1_555 1_555 1_555 yes
Cu(2) O(5) C(26) C(27) 0.8(5) 1_555 1_555 1_555 1_555 yes
Cu(2) O(6) C(28) C(27) 2.3(5) 1_555 1_555 1_555 1_555 yes
Cu(2) O(6) C(28) C(29) -178.7(2) 1_555 1_555 1_555 1_555 yes
Cu(2) O(7) C(31) C(30) 165.6(2) 1_555 1_555 1_555 1_555 yes
Cu(2) O(7) C(31) C(32) -11.0(5) 1_555 1_555 1_555 1_555 yes
Cu(2) O(8) C(33) C(32) 15.3(6) 1_555 1_555 1_555 1_555 yes
Cu(2) O(8) C(33) C(34) -165.5(3) 1_555 1_555 1_555 1_555 yes
Cu(2) N(3) C(7) C(6) 145.2(2) 1_555 1_555 1_555 1_555 yes
Cu(2) N(3) C(7) C(10) -37.6(3) 1_555 1_555 1_555 1_555 yes
Cu(2) N(3) C(8) C(9) -146.2(3) 1_555 1_555 1_555 1_555 yes
Cu(2) N(4) C(10) C(7) -13.9(4) 1_555 1_555 1_555 1_555 yes
Cu(2) N(4) C(10) C(11) 162.4(3) 1_555 1_555 1_555 1_555 yes
Cu(2) N(4) C(14) C(13) -163.3(3) 1_555 1_555 1_555 1_555 yes
F(1) C(15) C(16) O(1) 69.4(4) 1_555 1_555 1_555 1_555 yes
F(1) C(15) C(16) C(17) -109.8(4) 1_555 1_555 1_555 1_555 yes
F(2) C(15) C(16) O(1) -171.1(3) 1_555 1_555 1_555 1_555 yes
F(2) C(15) C(16) C(17) 9.7(5) 1_555 1_555 1_555 1_555 yes
F(3) C(15) C(16) O(1) -50.7(4) 1_555 1_555 1_555 1_555 yes
F(3) C(15) C(16) C(17) 130.1(4) 1_555 1_555 1_555 1_555 yes
F(4) F(4a) F(5) F(5a) -2.7(8) 1_555 1_555 1_555 1_555 yes
F(4) F(4a) F(5) C(19) -25.9(4) 1_555 1_555 1_555 1_555 yes
F(4) F(4a) C(19) F(5) 145.9(6) 1_555 1_555 1_555 1_555 yes
F(4) F(4a) C(19) F(5a) 123.8(6) 1_555 1_555 1_555 1_555 yes
F(4) F(4a) C(19) F(6) 93.2(7) 1_555 1_555 1_555 1_555 yes
F(4) F(4a) C(19) F(6a) 10.0(6) 1_555 1_555 1_555 1_555 yes
F(4) F(4a) C(19) C(18) -110.3(5) 1_555 1_555 1_555 1_555 yes
F(4) F(6a) F(6) F(5a) -7(1) 1_555 1_555 1_555 1_555 yes
F(4) F(6a) F(6) C(19) 25(1) 1_555 1_555 1_555 1_555 yes
F(4) F(6a) C(19) F(4a) -20(1) 1_555 1_555 1_555 1_555 yes
F(4) F(6a) C(19) F(5) -63(1) 1_555 1_555 1_555 1_555 yes
F(4) F(6a) C(19) F(5a) -133(1) 1_555 1_555 1_555 1_555 yes
F(4) F(6a) C(19) F(6) -156(1) 1_555 1_555 1_555 1_555 yes
F(4) F(6a) C(19) C(18) 98(1) 1_555 1_555 1_555 1_555 yes
F(4) C(19) F(4a) F(5) -145.9(6) 1_555 1_555 1_555 1_555 yes
F(4) C(19) F(5) F(4a) 36.0(7) 1_555 1_555 1_555 1_555 yes
F(4) C(19) F(5) F(5a) -120.1(6) 1_555 1_555 1_555 1_555 yes
F(4) C(19) F(5a) F(5) 100.6(9) 1_555 1_555 1_555 1_555 yes
F(4) C(19) F(5a) F(6) -63(1) 1_555 1_555 1_555 1_555 yes
F(4) C(19) F(6) F(5a) 132.1(8) 1_555 1_555 1_555 1_555 yes
F(4) C(19) F(6) F(6a) -11.0(6) 1_555 1_555 1_555 1_555 yes
F(4) C(19) F(6a) F(6) 156(1) 1_555 1_555 1_555 1_555 yes
F(4) C(19) C(18) O(2) 66.3(7) 1_555 1_555 1_555 1_555 yes
F(4) C(19) C(18) C(17) -115.2(6) 1_555 1_555 1_555 1_555 yes
F(4a) F(4) F(6a) F(6) 4(1) 1_555 1_555 1_555 1_555 yes
F(4a) F(4) F(6a) C(19) 25(1) 1_555 1_555 1_555 1_555 yes
F(4a) F(4) C(19) F(5) -27.3(5) 1_555 1_555 1_555 1_555 yes
F(4a) F(4) C(19) F(5a) -99.7(9) 1_555 1_555 1_555 1_555 yes
F(4a) F(4) C(19) F(6) -134.8(5) 1_555 1_555 1_555 1_555 yes
F(4a) F(4) C(19) F(6a) -158(1) 1_555 1_555 1_555 1_555 yes
F(4a) F(4) C(19) C(18) 107.2(5) 1_555 1_555 1_555 1_555 yes
F(4a) F(5) F(5a) F(6) -2(1) 1_555 1_555 1_555 1_555 yes
F(4a) F(5) F(5a) C(19) -26.1(6) 1_555 1_555 1_555 1_555 yes
F(4a) F(5) C(19) F(5a) 156.1(6) 1_555 1_555 1_555 1_555 yes
F(4a) F(5) C(19) F(6) 146.1(5) 1_555 1_555 1_555 1_555 yes
F(4a) F(5) C(19) F(6a) 63.2(8) 1_555 1_555 1_555 1_555 yes
F(4a) F(5) C(19) C(18) -98.6(5) 1_555 1_555 1_555 1_555 yes
F(4a) C(19) F(4) F(6a) 158(1) 1_555 1_555 1_555 1_555 yes
F(4a) C(19) F(5) F(5a) -156.1(6) 1_555 1_555 1_555 1_555 yes
F(4a) C(19) F(5a) F(5) 18.6(5) 1_555 1_555 1_555 1_555 yes
F(4a) C(19) F(5a) F(6) -145.5(7) 1_555 1_555 1_555 1_555 yes
F(4a) C(19) F(6) F(5a) 51.5(10) 1_555 1_555 1_555 1_555 yes
F(4a) C(19) F(6) F(6a) -91.6(7) 1_555 1_555 1_555 1_555 yes
F(4a) C(19) F(6a) F(6) 135.6(5) 1_555 1_555 1_555 1_555 yes
F(4a) C(19) C(18) O(2) 147.6(5) 1_555 1_555 1_555 1_555 yes
F(4a) C(19) C(18) C(17) -33.9(6) 1_555 1_555 1_555 1_555 yes
F(5) F(4a) F(4) F(6a) 0(1) 1_555 1_555 1_555 1_555 yes
F(5) F(4a) F(4) C(19) 30.9(5) 1_555 1_555 1_555 1_555 yes
F(5) F(4a) C(19) F(5a) -22.1(6) 1_555 1_555 1_555 1_555 yes
F(5) F(4a) C(19) F(6) -52.8(8) 1_555 1_555 1_555 1_555 yes
F(5) F(4a) C(19) F(6a) -135.9(6) 1_555 1_555 1_555 1_555 yes
F(5) F(4a) C(19) C(18) 103.8(5) 1_555 1_555 1_555 1_555 yes
F(5) F(5a) F(6) F(6a) 6(1) 1_555 1_555 1_555 1_555 yes
F(5) F(5a) F(6) C(19) -20.8(10) 1_555 1_555 1_555 1_555 yes
F(5) F(5a) C(19) F(6) 164.1(8) 1_555 1_555 1_555 1_555 yes
F(5) F(5a) C(19) F(6a) 125.5(5) 1_555 1_555 1_555 1_555 yes
F(5) F(5a) C(19) C(18) -106.2(5) 1_555 1_555 1_555 1_555 yes
F(5) C(19) F(4) F(6a) 131(1) 1_555 1_555 1_555 1_555 yes
F(5) C(19) F(5a) F(6) -164.1(8) 1_555 1_555 1_555 1_555 yes
F(5) C(19) F(6) F(5a) 14.2(7) 1_555 1_555 1_555 1_555 yes
F(5) C(19) F(6) F(6a) -128.9(5) 1_555 1_555 1_555 1_555 yes
F(5) C(19) F(6a) F(6) 93.0(7) 1_555 1_555 1_555 1_555 yes
F(5) C(19) C(18) O(2) -159.3(5) 1_555 1_555 1_555 1_555 yes
F(5) C(19) C(18) C(17) 19.2(6) 1_555 1_555 1_555 1_555 yes
F(5a) F(5) F(4a) C(19) 23.2(6) 1_555 1_555 1_555 1_555 yes
F(5a) F(5) C(19) F(6) -9.9(5) 1_555 1_555 1_555 1_555 yes
F(5a) F(5) C(19) F(6a) -92.9(8) 1_555 1_555 1_555 1_555 yes
F(5a) F(5) C(19) C(18) 105.3(5) 1_555 1_555 1_555 1_555 yes
F(5a) F(6) F(6a) C(19) -32.9(7) 1_555 1_555 1_555 1_555 yes
F(5a) F(6) C(19) F(6a) 143.1(8) 1_555 1_555 1_555 1_555 yes
F(5a) F(6) C(19) C(18) -105.7(7) 1_555 1_555 1_555 1_555 yes
F(5a) C(19) F(4) F(6a) 58(1) 1_555 1_555 1_555 1_555 yes
F(5a) C(19) F(6) F(6a) -143.1(8) 1_555 1_555 1_555 1_555 yes
F(5a) C(19) F(6a) F(6) 23.3(6) 1_555 1_555 1_555 1_555 yes
F(5a) C(19) C(18) O(2) -90.2(7) 1_555 1_555 1_555 1_555 yes
F(5a) C(19) C(18) C(17) 88.3(7) 1_555 1_555 1_555 1_555 yes
F(6) F(5a) F(5) C(19) 23(1) 1_555 1_555 1_555 1_555 yes
F(6) F(5a) C(19) F(6a) -38.6(8) 1_555 1_555 1_555 1_555 yes
F(6) F(5a) C(19) C(18) 89.6(7) 1_555 1_555 1_555 1_555 yes
F(6) F(6a) F(4) C(19) -21.3(9) 1_555 1_555 1_555 1_555 yes
F(6) F(6a) C(19) C(18) -105.1(4) 1_555 1_555 1_555 1_555 yes
F(6) C(19) F(4) F(6a) 23(1) 1_555 1_555 1_555 1_555 yes
F(6) C(19) C(18) O(2) -49.2(5) 1_555 1_555 1_555 1_555 yes
F(6) C(19) C(18) C(17) 129.3(4) 1_555 1_555 1_555 1_555 yes
F(6a) F(4) F(4a) C(19) -30(1) 1_555 1_555 1_555 1_555 yes
F(6a) F(4) C(19) C(18) -94(1) 1_555 1_555 1_555 1_555 yes
F(6a) F(6) F(5a) C(19) 27.3(5) 1_555 1_555 1_555 1_555 yes
F(6a) F(6) C(19) C(18) 111.2(4) 1_555 1_555 1_555 1_555 yes
F(6a) C(19) C(18) O(2) 35.9(6) 1_555 1_555 1_555 1_555 yes
F(6a) C(19) C(18) C(17) -145.6(5) 1_555 1_555 1_555 1_555 yes
F(7) C(20) C(21) O(3) 69.0(5) 1_555 1_555 1_555 1_555 yes
F(7) C(20) C(21) C(22) -108.8(5) 1_555 1_555 1_555 1_555 yes
F(8) C(20) C(21) O(3) -173.2(3) 1_555 1_555 1_555 1_555 yes
F(8) C(20) C(21) C(22) 8.9(5) 1_555 1_555 1_555 1_555 yes
F(9) C(20) C(21) O(3) -50.4(5) 1_555 1_555 1_555 1_555 yes
F(9) C(20) C(21) C(22) 131.7(4) 1_555 1_555 1_555 1_555 yes
F(10) C(24) C(23) O(4) 76.0(5) 1_555 1_555 1_555 1_555 yes
F(10) C(24) C(23) C(22) -102.4(4) 1_555 1_555 1_555 1_555 yes
F(11) C(24) C(23) O(4) -165.5(4) 1_555 1_555 1_555 1_555 yes
F(11) C(24) C(23) C(22) 16.0(5) 1_555 1_555 1_555 1_555 yes
F(12) C(24) C(23) O(4) -44.5(5) 1_555 1_555 1_555 1_555 yes
F(12) C(24) C(23) C(22) 137.1(4) 1_555 1_555 1_555 1_555 yes
F(13) F(13a) F(14) F(14a) -17(1) 1_555 1_555 1_555 1_555 yes
F(13) F(13a) F(14) C(25) -30.6(5) 1_555 1_555 1_555 1_555 yes
F(13) F(13a) C(25) F(14) 144.9(7) 1_555 1_555 1_555 1_555 yes
F(13) F(13a) C(25) F(14a) 135.6(7) 1_555 1_555 1_555 1_555 yes
F(13) F(13a) C(25) F(15) 74.7(10) 1_555 1_555 1_555 1_555 yes
F(13) F(13a) C(25) F(15a) 11.0(6) 1_555 1_555 1_555 1_555 yes
F(13) F(13a) C(25) C(26) -104.8(5) 1_555 1_555 1_555 1_555 yes
F(13) F(15a) F(15) F(14a) -6(1) 1_555 1_555 1_555 1_555 yes
F(13) F(15a) F(15) C(25) 21.5(10) 1_555 1_555 1_555 1_555 yes
F(13) F(15a) C(25) F(13a) -16.6(9) 1_555 1_555 1_555 1_555 yes
F(13) F(15a) C(25) F(14) -64(1) 1_555 1_555 1_555 1_555 yes
F(13) F(15a) C(25) F(14a) -123(1) 1_555 1_555 1_555 1_555 yes
F(13) F(15a) C(25) F(15) -160.9(9) 1_555 1_555 1_555 1_555 yes
F(13) F(15a) C(25) C(26) 93.8(8) 1_555 1_555 1_555 1_555 yes
F(13) C(25) F(13a) F(14) -144.9(7) 1_555 1_555 1_555 1_555 yes
F(13) C(25) F(14) F(13a) 31.3(6) 1_555 1_555 1_555 1_555 yes
F(13) C(25) F(14) F(14a) -136.2(9) 1_555 1_555 1_555 1_555 yes
F(13) C(25) F(14a) F(14) 69(1) 1_555 1_555 1_555 1_555 yes
F(13) C(25) F(14a) F(15) -83(1) 1_555 1_555 1_555 1_555 yes
F(13) C(25) F(15) F(14a) 133.5(6) 1_555 1_555 1_555 1_555 yes
F(13) C(25) F(15) F(15a) -11.3(5) 1_555 1_555 1_555 1_555 yes
F(13) C(25) F(15a) F(15) 160.9(9) 1_555 1_555 1_555 1_555 yes
F(13) C(25) C(26) O(5) 71.6(6) 1_555 1_555 1_555 1_555 yes
F(13) C(25) C(26) C(27) -109.9(6) 1_555 1_555 1_555 1_555 yes
F(13a) F(13) F(15a) F(15) 5(1) 1_555 1_555 1_555 1_555 yes
F(13a) F(13) F(15a) C(25) 24(1) 1_555 1_555 1_555 1_555 yes
F(13a) F(13) C(25) F(14) -29.8(6) 1_555 1_555 1_555 1_555 yes
F(13a) F(13) C(25) F(14a) -75(1) 1_555 1_555 1_555 1_555 yes
F(13a) F(13) C(25) F(15) -142.0(6) 1_555 1_555 1_555 1_555 yes
F(13a) F(13) C(25) F(15a) -160(1) 1_555 1_555 1_555 1_555 yes
F(13a) F(13) C(25) C(26) 98.2(5) 1_555 1_555 1_555 1_555 yes
F(13a) F(14) F(14a) F(15) 16(1) 1_555 1_555 1_555 1_555 yes
F(13a) F(14) F(14a) C(25) -13(1) 1_555 1_555 1_555 1_555 yes
F(13a) F(14) C(25) F(14a) 167.5(10) 1_555 1_555 1_555 1_555 yes
F(13a) F(14) C(25) F(15) 142.9(6) 1_555 1_555 1_555 1_555 yes
F(13a) F(14) C(25) F(15a) 64.4(8) 1_555 1_555 1_555 1_555 yes
F(13a) F(14) C(25) C(26) -93.7(6) 1_555 1_555 1_555 1_555 yes
F(13a) C(25) F(13) F(15a) 160(1) 1_555 1_555 1_555 1_555 yes
F(13a) C(25) F(14) F(14a) -167.5(10) 1_555 1_555 1_555 1_555 yes
F(13a) C(25) F(14a) F(14) 10.5(9) 1_555 1_555 1_555 1_555 yes
F(13a) C(25) F(14a) F(15) -142.7(5) 1_555 1_555 1_555 1_555 yes
F(13a) C(25) F(15) F(14a) 73(1) 1_555 1_555 1_555 1_555 yes
F(13a) C(25) F(15) F(15a) -70.8(10) 1_555 1_555 1_555 1_555 yes
F(13a) C(25) F(15a) F(15) 144.3(5) 1_555 1_555 1_555 1_555 yes
F(13a) C(25) C(26) O(5) 135.1(5) 1_555 1_555 1_555 1_555 yes
F(13a) C(25) C(26) C(27) -46.4(6) 1_555 1_555 1_555 1_555 yes
F(14) F(13a) F(13) F(15a) 5(1) 1_555 1_555 1_555 1_555 yes
F(14) F(13a) F(13) C(25) 31.6(6) 1_555 1_555 1_555 1_555 yes
F(14) F(13a) C(25) F(14a) -9.3(8) 1_555 1_555 1_555 1_555 yes
F(14) F(13a) C(25) F(15) -70.3(10) 1_555 1_555 1_555 1_555 yes
F(14) F(13a) C(25) F(15a) -134.0(6) 1_555 1_555 1_555 1_555 yes
F(14) F(13a) C(25) C(26) 110.3(5) 1_555 1_555 1_555 1_555 yes
F(14) F(14a) F(15) F(15a) -4(1) 1_555 1_555 1_555 1_555 yes
F(14) F(14a) F(15) C(25) -32.4(9) 1_555 1_555 1_555 1_555 yes
F(14) F(14a) C(25) F(15) 153.2(8) 1_555 1_555 1_555 1_555 yes
F(14) F(14a) C(25) F(15a) 112.5(9) 1_555 1_555 1_555 1_555 yes
F(14) F(14a) C(25) C(26) -104.5(6) 1_555 1_555 1_555 1_555 yes
F(14) C(25) F(13) F(15a) 131.0(9) 1_555 1_555 1_555 1_555 yes
F(14) C(25) F(14a) F(15) -153.2(8) 1_555 1_555 1_555 1_555 yes
F(14) C(25) F(15) F(14a) 20.1(6) 1_555 1_555 1_555 1_555 yes
F(14) C(25) F(15) F(15a) -124.6(6) 1_555 1_555 1_555 1_555 yes
F(14) C(25) F(15a) F(15) 96.1(7) 1_555 1_555 1_555 1_555 yes
F(14) C(25) C(26) O(5) -165.3(5) 1_555 1_555 1_555 1_555 yes
F(14) C(25) C(26) C(27) 13.2(6) 1_555 1_555 1_555 1_555 yes
F(14a) F(14) F(13a) C(25) 13(1) 1_555 1_555 1_555 1_555 yes
F(14a) F(14) C(25) F(15) -24.7(8) 1_555 1_555 1_555 1_555 yes
F(14a) F(14) C(25) F(15a) -103(1) 1_555 1_555 1_555 1_555 yes
F(14a) F(14) C(25) C(26) 98.8(8) 1_555 1_555 1_555 1_555 yes
F(14a) F(15) F(15a) C(25) -28.3(5) 1_555 1_555 1_555 1_555 yes
F(14a) F(15) C(25) F(15a) 144.7(6) 1_555 1_555 1_555 1_555 yes
F(14a) F(15) C(25) C(26) -106.6(6) 1_555 1_555 1_555 1_555 yes
F(14a) C(25) F(13) F(15a) 84(1) 1_555 1_555 1_555 1_555 yes
F(14a) C(25) F(15) F(15a) -144.7(6) 1_555 1_555 1_555 1_555 yes
F(14a) C(25) F(15a) F(15) 37.7(7) 1_555 1_555 1_555 1_555 yes
F(14a) C(25) C(26) O(5) -113.0(8) 1_555 1_555 1_555 1_555 yes
F(14a) C(25) C(26) C(27) 65.5(8) 1_555 1_555 1_555 1_555 yes
F(15) F(14a) F(14) C(25) 30.4(8) 1_555 1_555 1_555 1_555 yes
F(15) F(14a) C(25) F(15a) -40.7(7) 1_555 1_555 1_555 1_555 yes
F(15) F(14a) C(25) C(26) 102.3(5) 1_555 1_555 1_555 1_555 yes
F(15) F(15a) F(13) C(25) -18.6(8) 1_555 1_555 1_555 1_555 yes
F(15) F(15a) C(25) C(26) -105.3(4) 1_555 1_555 1_555 1_555 yes
F(15) C(25) F(13) F(15a) 18.8(9) 1_555 1_555 1_555 1_555 yes
F(15) C(25) C(26) O(5) -44.5(5) 1_555 1_555 1_555 1_555 yes
F(15) C(25) C(26) C(27) 134.0(4) 1_555 1_555 1_555 1_555 yes
F(15a) F(13) F(13a) C(25) -26(1) 1_555 1_555 1_555 1_555 yes
F(15a) F(13) C(25) C(26) -101.1(8) 1_555 1_555 1_555 1_555 yes
F(15a) F(15) F(14a) C(25) 28.1(5) 1_555 1_555 1_555 1_555 yes
F(15a) F(15) C(25) C(26) 108.7(5) 1_555 1_555 1_555 1_555 yes
F(15a) C(25) C(26) O(5) 33.6(6) 1_555 1_555 1_555 1_555 yes
F(15a) C(25) C(26) C(27) -147.9(5) 1_555 1_555 1_555 1_555 yes
F(16) C(29) C(28) O(6) 40.8(4) 1_555 1_555 1_555 1_555 yes
F(16) C(29) C(28) C(27) -140.1(3) 1_555 1_555 1_555 1_555 yes
F(17) C(29) C(28) O(6) 159.2(3) 1_555 1_555 1_555 1_555 yes
F(17) C(29) C(28) C(27) -21.7(5) 1_555 1_555 1_555 1_555 yes
F(18) C(29) C(28) O(6) -76.2(4) 1_555 1_555 1_555 1_555 yes
F(18) C(29) C(28) C(27) 102.9(4) 1_555 1_555 1_555 1_555 yes
F(19) C(30) C(31) O(7) 42.1(5) 1_555 1_555 1_555 1_555 yes
F(19) C(30) C(31) C(32) -140.9(4) 1_555 1_555 1_555 1_555 yes
F(20) C(30) C(31) O(7) 163.2(3) 1_555 1_555 1_555 1_555 yes
F(20) C(30) C(31) C(32) -19.8(5) 1_555 1_555 1_555 1_555 yes
F(21) C(30) C(31) O(7) -79.3(4) 1_555 1_555 1_555 1_555 yes
F(21) C(30) C(31) C(32) 97.7(5) 1_555 1_555 1_555 1_555 yes
F(22) F(24a) F(24) F(23a) -3(2) 1_555 1_555 1_555 1_555 yes
F(22) F(24a) F(24) C(34) 16(1) 1_555 1_555 1_555 1_555 yes
F(22) F(24a) C(34) F(22a) -53.5(10) 1_555 1_555 1_555 1_555 yes
F(22) F(24a) C(34) F(23) -80(1) 1_555 1_555 1_555 1_555 yes
F(22) F(24a) C(34) F(23a) -155.8(6) 1_555 1_555 1_555 1_555 yes
F(22) F(24a) C(34) F(24) -167.4(9) 1_555 1_555 1_555 1_555 yes
F(22) F(24a) C(34) C(33) 91.2(7) 1_555 1_555 1_555 1_555 yes
F(22) C(34) F(22a) F(23) -139(1) 1_555 1_555 1_555 1_555 yes
F(22) C(34) F(23) F(22a) 40(1) 1_555 1_555 1_555 1_555 yes
F(22) C(34) F(23) F(23a) -152.3(6) 1_555 1_555 1_555 1_555 yes
F(22) C(34) F(23a) F(23) 74(1) 1_555 1_555 1_555 1_555 yes
F(22) C(34) F(23a) F(24) -59(1) 1_555 1_555 1_555 1_555 yes
F(22) C(34) F(24) F(23a) 154.2(7) 1_555 1_555 1_555 1_555 yes
F(22) C(34) F(24) F(24a) -11.7(8) 1_555 1_555 1_555 1_555 yes
F(22) C(34) F(24a) F(24) 167.4(9) 1_555 1_555 1_555 1_555 yes
F(22) C(34) C(33) O(8) 67.3(6) 1_555 1_555 1_555 1_555 yes
F(22) C(34) C(33) C(32) -113.4(5) 1_555 1_555 1_555 1_555 yes
F(22a) F(23) F(23a) F(24) 57(3) 1_555 1_555 1_555 1_555 yes
F(22a) F(23) F(23a) C(34) 22(3) 1_555 1_555 1_555 1_555 yes
F(22a) F(23) C(34) F(23a) -167(1) 1_555 1_555 1_555 1_555 yes
F(22a) F(23) C(34) F(24) 154(1) 1_555 1_555 1_555 1_555 yes
F(22a) F(23) C(34) F(24a) 101(1) 1_555 1_555 1_555 1_555 yes
F(22a) F(23) C(34) C(33) -70(1) 1_555 1_555 1_555 1_555 yes
F(22a) C(34) F(22) F(24a) 139.0(7) 1_555 1_555 1_555 1_555 yes
F(22a) C(34) F(23) F(23a) 167(1) 1_555 1_555 1_555 1_555 yes
F(22a) C(34) F(23a) F(23) -4.9(7) 1_555 1_555 1_555 1_555 yes
F(22a) C(34) F(23a) F(24) -138.6(8) 1_555 1_555 1_555 1_555 yes
F(22a) C(34) F(24) F(23a) 58(1) 1_555 1_555 1_555 1_555 yes
F(22a) C(34) F(24) F(24a) -107(1) 1_555 1_555 1_555 1_555 yes
F(22a) C(34) F(24a) F(24) 113(1) 1_555 1_555 1_555 1_555 yes
F(22a) C(34) C(33) O(8) 153.4(7) 1_555 1_555 1_555 1_555 yes
F(22a) C(34) C(33) C(32) -27.3(9) 1_555 1_555 1_555 1_555 yes
F(23) F(22a) C(34) F(23a) 12(1) 1_555 1_555 1_555 1_555 yes
F(23) F(22a) C(34) F(24) -31(2) 1_555 1_555 1_555 1_555 yes
F(23) F(22a) C(34) F(24a) -94(1) 1_555 1_555 1_555 1_555 yes
F(23) F(22a) C(34) C(33) 118(1) 1_555 1_555 1_555 1_555 yes
F(23) F(23a) F(24) F(24a) -13(1) 1_555 1_555 1_555 1_555 yes
F(23) F(23a) F(24) C(34) -32.5(5) 1_555 1_555 1_555 1_555 yes
F(23) F(23a) C(34) F(24) 133.8(8) 1_555 1_555 1_555 1_555 yes
F(23) F(23a) C(34) F(24a) 122.9(7) 1_555 1_555 1_555 1_555 yes
F(23) F(23a) C(34) C(33) -114.4(6) 1_555 1_555 1_555 1_555 yes
F(23) C(34) F(22) F(24a) 124.7(7) 1_555 1_555 1_555 1_555 yes
F(23) C(34) F(23a) F(24) -133.8(8) 1_555 1_555 1_555 1_555 yes
F(23) C(34) F(24) F(23a) 46.7(9) 1_555 1_555 1_555 1_555 yes
F(23) C(34) F(24) F(24a) -119.2(9) 1_555 1_555 1_555 1_555 yes
F(23) C(34) F(24a) F(24) 86(1) 1_555 1_555 1_555 1_555 yes
F(23) C(34) C(33) O(8) 175.2(8) 1_555 1_555 1_555 1_555 yes
F(23) C(34) C(33) C(32) -5(1) 1_555 1_555 1_555 1_555 yes
F(23a) F(23) F(22a) C(34) -19(2) 1_555 1_555 1_555 1_555 yes
F(23a) F(23) C(34) F(24) -38.1(7) 1_555 1_555 1_555 1_555 yes
F(23a) F(23) C(34) F(24a) -91(1) 1_555 1_555 1_555 1_555 yes
F(23a) F(23) C(34) C(33) 96.9(7) 1_555 1_555 1_555 1_555 yes
F(23a) F(24) F(24a) C(34) -20(1) 1_555 1_555 1_555 1_555 yes
F(23a) F(24) C(34) F(24a) 165(1) 1_555 1_555 1_555 1_555 yes
F(23a) F(24) C(34) C(33) -89.0(8) 1_555 1_555 1_555 1_555 yes
F(23a) C(34) F(22) F(24a) 57(1) 1_555 1_555 1_555 1_555 yes
F(23a) C(34) F(24) F(24a) -165(1) 1_555 1_555 1_555 1_555 yes
F(23a) C(34) F(24a) F(24) 11.6(9) 1_555 1_555 1_555 1_555 yes
F(23a) C(34) C(33) O(8) -108.5(7) 1_555 1_555 1_555 1_555 yes
F(23a) C(34) C(33) C(32) 70.8(8) 1_555 1_555 1_555 1_555 yes
F(24) F(23a) F(23) C(34) 34.5(5) 1_555 1_555 1_555 1_555 yes
F(24) F(23a) C(34) F(24a) -10.8(8) 1_555 1_555 1_555 1_555 yes
F(24) F(23a) C(34) C(33) 111.8(7) 1_555 1_555 1_555 1_555 yes
F(24) F(24a) F(22) C(34) -16.3(10) 1_555 1_555 1_555 1_555 yes
F(24) F(24a) C(34) C(33) -101.4(9) 1_555 1_555 1_555 1_555 yes
F(24) C(34) F(22) F(24a) 10.0(7) 1_555 1_555 1_555 1_555 yes
F(24) C(34) C(33) O(8) -52.4(9) 1_555 1_555 1_555 1_555 yes
F(24) C(34) C(33) C(32) 126.8(8) 1_555 1_555 1_555 1_555 yes
F(24a) F(22) C(34) C(33) -114.1(6) 1_555 1_555 1_555 1_555 yes
F(24a) F(24) F(23a) C(34) 19(1) 1_555 1_555 1_555 1_555 yes
F(24a) F(24) C(34) C(33) 105.1(8) 1_555 1_555 1_555 1_555 yes
F(24a) C(34) C(33) O(8) 2(1) 1_555 1_555 1_555 1_555 yes
F(24a) C(34) C(33) C(32) -177.9(8) 1_555 1_555 1_555 1_555 yes
O(1) Cu(1) O(2) C(18) 12.5(3) 1_555 1_555 1_555 1_555 yes
O(1) Cu(1) O(3) C(21) 57.3(3) 1_555 1_555 1_555 1_555 yes
O(1) Cu(1) O(4) C(23) -58.2(3) 1_555 1_555 1_555 1_555 yes
O(1) Cu(1) N(1) C(1) -14.6(3) 1_555 1_555 1_555 1_555 yes
O(1) Cu(1) N(1) C(5) 175.9(2) 1_555 1_555 1_555 1_555 yes
O(1) Cu(1) N(2) C(6) -5(1) 1_555 1_555 1_555 1_555 yes
O(1) Cu(1) N(2) C(9) 166(1) 1_555 1_555 1_555 1_555 yes
O(1) C(16) C(17) C(18) -2.4(6) 1_555 1_555 1_555 1_555 yes
O(2) Cu(1) O(1) C(16) -16.8(3) 1_555 1_555 1_555 1_555 yes
O(2) Cu(1) O(3) C(21) 145.2(3) 1_555 1_555 1_555 1_555 yes
O(2) Cu(1) O(4) C(23) -21(1) 1_555 1_555 1_555 1_555 yes
O(2) Cu(1) N(1) C(1) -102.7(3) 1_555 1_555 1_555 1_555 yes
O(2) Cu(1) N(1) C(5) 87.8(2) 1_555 1_555 1_555 1_555 yes
O(2) Cu(1) N(2) C(6) -79.0(2) 1_555 1_555 1_555 1_555 yes
O(2) Cu(1) N(2) C(9) 93.1(3) 1_555 1_555 1_555 1_555 yes
O(2) C(18) C(17) C(16) -1.9(6) 1_555 1_555 1_555 1_555 yes
O(3) Cu(1) O(1) C(16) 75.5(3) 1_555 1_555 1_555 1_555 yes
O(3) Cu(1) O(2) C(18) -77.5(3) 1_555 1_555 1_555 1_555 yes
O(3) Cu(1) O(4) C(23) 32.0(3) 1_555 1_555 1_555 1_555 yes
O(3) Cu(1) N(1) C(1) 134.8(9) 1_555 1_555 1_555 1_555 yes
O(3) Cu(1) N(1) C(5) -34(1) 1_555 1_555 1_555 1_555 yes
O(3) Cu(1) N(2) C(6) -171.3(2) 1_555 1_555 1_555 1_555 yes
O(3) Cu(1) N(2) C(9) 0.8(3) 1_555 1_555 1_555 1_555 yes
O(3) C(21) C(22) C(23) 2.1(6) 1_555 1_555 1_555 1_555 yes
O(4) Cu(1) O(1) C(16) 161.0(3) 1_555 1_555 1_555 1_555 yes
O(4) Cu(1) O(2) C(18) -24(1) 1_555 1_555 1_555 1_555 yes
O(4) Cu(1) O(3) C(21) -31.9(3) 1_555 1_555 1_555 1_555 yes
O(4) Cu(1) N(1) C(1) 74.6(3) 1_555 1_555 1_555 1_555 yes
O(4) Cu(1) N(1) C(5) -94.9(2) 1_555 1_555 1_555 1_555 yes
O(4) Cu(1) N(2) C(6) 102.9(2) 1_555 1_555 1_555 1_555 yes
O(4) Cu(1) N(2) C(9) -84.9(3) 1_555 1_555 1_555 1_555 yes
O(4) C(23) C(22) C(21) 0.5(6) 1_555 1_555 1_555 1_555 yes
O(5) Cu(2) O(6) C(28) -1.9(3) 1_555 1_555 1_555 1_555 yes
O(5) Cu(2) O(7) C(31) 113.8(3) 1_555 1_555 1_555 1_555 yes
O(5) Cu(2) O(8) C(33) -122.3(3) 1_555 1_555 1_555 1_555 yes
O(5) Cu(2) N(3) C(7) -23.2(5) 1_555 1_555 1_555 1_555 yes
O(5) Cu(2) N(3) C(8) 122.7(4) 1_555 1_555 1_555 1_555 yes
O(5) Cu(2) N(4) C(10) 165.6(2) 1_555 1_555 1_555 1_555 yes
O(5) Cu(2) N(4) C(14) -30.0(3) 1_555 1_555 1_555 1_555 yes
O(5) C(26) C(27) C(28) -1.1(6) 1_555 1_555 1_555 1_555 yes
O(6) Cu(2) O(5) C(26) 0.4(3) 1_555 1_555 1_555 1_555 yes
O(6) Cu(2) O(7) C(31) -157.0(3) 1_555 1_555 1_555 1_555 yes
O(6) Cu(2) O(8) C(33) 78(2) 1_555 1_555 1_555 1_555 yes
O(6) Cu(2) N(3) C(7) -71.3(2) 1_555 1_555 1_555 1_555 yes
O(6) Cu(2) N(3) C(8) 74.7(3) 1_555 1_555 1_555 1_555 yes
O(6) Cu(2) N(4) C(10) 76.1(2) 1_555 1_555 1_555 1_555 yes
O(6) Cu(2) N(4) C(14) -119.5(3) 1_555 1_555 1_555 1_555 yes
O(6) C(28) C(27) C(26) -0.6(6) 1_555 1_555 1_555 1_555 yes
O(7) Cu(2) O(5) C(26) 90.2(3) 1_555 1_555 1_555 1_555 yes
O(7) Cu(2) O(6) C(28) -102.1(3) 1_555 1_555 1_555 1_555 yes
O(7) Cu(2) O(8) C(33) -22.1(3) 1_555 1_555 1_555 1_555 yes
O(7) Cu(2) N(3) C(7) -161.2(2) 1_555 1_555 1_555 1_555 yes
O(7) Cu(2) N(3) C(8) -15.3(3) 1_555 1_555 1_555 1_555 yes
O(7) Cu(2) N(4) C(10) -21.7(5) 1_555 1_555 1_555 1_555 yes
O(7) Cu(2) N(4) C(14) 142.7(3) 1_555 1_555 1_555 1_555 yes
O(7) C(31) C(32) C(33) -4.7(6) 1_555 1_555 1_555 1_555 yes
O(8) Cu(2) O(5) C(26) -178.6(3) 1_555 1_555 1_555 1_555 yes
O(8) Cu(2) O(6) C(28) 157(1) 1_555 1_555 1_555 1_555 yes
O(8) Cu(2) O(7) C(31) 20.2(3) 1_555 1_555 1_555 1_555 yes
O(8) Cu(2) N(3) C(7) 108.2(2) 1_555 1_555 1_555 1_555 yes
O(8) Cu(2) N(3) C(8) -105.9(3) 1_555 1_555 1_555 1_555 yes
O(8) Cu(2) N(4) C(10) -101.4(2) 1_555 1_555 1_555 1_555 yes
O(8) Cu(2) N(4) C(14) 63.0(3) 1_555 1_555 1_555 1_555 yes
O(8) C(33) C(32) C(31) 2.2(7) 1_555 1_555 1_555 1_555 yes
N(1) Cu(1) O(1) C(16) -107.9(3) 1_555 1_555 1_555 1_555 yes
N(1) Cu(1) O(2) C(18) 108.1(3) 1_555 1_555 1_555 1_555 yes
N(1) Cu(1) O(3) C(21) -92.3(9) 1_555 1_555 1_555 1_555 yes
N(1) Cu(1) O(4) C(23) -153.8(3) 1_555 1_555 1_555 1_555 yes
N(1) Cu(1) N(2) C(6) 12.2(2) 1_555 1_555 1_555 1_555 yes
N(1) Cu(1) N(2) C(9) -175.7(3) 1_555 1_555 1_555 1_555 yes
N(1) C(1) C(2) C(3) 0.5(8) 1_555 1_555 1_555 1_555 yes
N(1) C(5) C(4) C(3) 4.7(7) 1_555 1_555 1_555 1_555 yes
N(1) C(5) C(6) N(2) 16.8(4) 1_555 1_555 1_555 1_555 yes
N(1) C(5) C(6) C(7) -167.4(3) 1_555 1_555 1_555 1_555 yes
N(2) Cu(1) O(1) C(16) -90(1) 1_555 1_555 1_555 1_555 yes
N(2) Cu(1) O(2) C(18) -171.8(3) 1_555 1_555 1_555 1_555 yes
N(2) Cu(1) O(3) C(21) -123.9(3) 1_555 1_555 1_555 1_555 yes
N(2) Cu(1) O(4) C(23) 126.1(3) 1_555 1_555 1_555 1_555 yes
N(2) Cu(1) N(1) C(1) 166.8(3) 1_555 1_555 1_555 1_555 yes
N(2) Cu(1) N(1) C(5) -2.8(2) 1_555 1_555 1_555 1_555 yes
N(2) C(6) C(5) C(4) -158.0(4) 1_555 1_555 1_555 1_555 yes
N(2) C(6) C(7) N(3) 11.7(4) 1_555 1_555 1_555 1_555 yes
N(2) C(6) C(7) C(10) -165.2(3) 1_555 1_555 1_555 1_555 yes
N(2) C(9) C(8) N(3) 8.8(5) 1_555 1_555 1_555 1_555 yes
N(3) Cu(2) O(5) C(26) -47.0(5) 1_555 1_555 1_555 1_555 yes
N(3) Cu(2) O(6) C(28) 168.3(3) 1_555 1_555 1_555 1_555 yes
N(3) Cu(2) O(7) C(31) -75.1(3) 1_555 1_555 1_555 1_555 yes
N(3) Cu(2) O(8) C(33) 67.5(3) 1_555 1_555 1_555 1_555 yes
N(3) Cu(2) N(4) C(10) -4.8(2) 1_555 1_555 1_555 1_555 yes
N(3) Cu(2) N(4) C(14) 159.6(3) 1_555 1_555 1_555 1_555 yes
N(3) C(7) C(6) C(5) -164.0(3) 1_555 1_555 1_555 1_555 yes
N(3) C(7) C(10) N(4) 38.8(4) 1_555 1_555 1_555 1_555 yes
N(3) C(7) C(10) C(11) -137.4(3) 1_555 1_555 1_555 1_555 yes
N(4) Cu(2) O(5) C(26) -91.9(3) 1_555 1_555 1_555 1_555 yes
N(4) Cu(2) O(6) C(28) 94.0(3) 1_555 1_555 1_555 1_555 yes
N(4) Cu(2) O(7) C(31) -58.9(5) 1_555 1_555 1_555 1_555 yes
N(4) Cu(2) O(8) C(33) 142.0(3) 1_555 1_555 1_555 1_555 yes
N(4) Cu(2) N(3) C(7) 23.4(2) 1_555 1_555 1_555 1_555 yes
N(4) Cu(2) N(3) C(8) 169.4(3) 1_555 1_555 1_555 1_555 yes
N(4) C(10) C(7) C(6) -144.1(3) 1_555 1_555 1_555 1_555 yes
N(4) C(10) C(11) C(12) 0.8(6) 1_555 1_555 1_555 1_555 yes
N(4) C(14) C(13) C(12) 1.5(6) 1_555 1_555 1_555 1_555 yes
C(1) N(1) C(5) C(4) -1.7(5) 1_555 1_555 1_555 1_555 yes
C(1) N(1) C(5) C(6) -176.7(3) 1_555 1_555 1_555 1_555 yes
C(1) C(2) C(3) C(4) 2.3(8) 1_555 1_555 1_555 1_555 yes
C(2) C(1) N(1) C(5) -0.9(7) 1_555 1_555 1_555 1_555 yes
C(2) C(3) C(4) C(5) -4.9(8) 1_555 1_555 1_555 1_555 yes
C(3) C(4) C(5) C(6) 179.1(4) 1_555 1_555 1_555 1_555 yes
C(4) C(5) C(6) C(7) 17.8(5) 1_555 1_555 1_555 1_555 yes
C(5) C(6) N(2) C(9) 168.5(3) 1_555 1_555 1_555 1_555 yes
C(5) C(6) C(7) C(10) 19.1(5) 1_555 1_555 1_555 1_555 yes
C(6) N(2) C(9) C(8) -2.0(5) 1_555 1_555 1_555 1_555 yes
C(6) C(7) N(3) C(8) -5.3(4) 1_555 1_555 1_555 1_555 yes
C(6) C(7) C(10) C(11) 39.7(5) 1_555 1_555 1_555 1_555 yes
C(7) N(3) C(8) C(9) -4.8(5) 1_555 1_555 1_555 1_555 yes
C(7) C(6) N(2) C(9) -7.8(4) 1_555 1_555 1_555 1_555 yes
C(7) C(10) N(4) C(14) -178.7(3) 1_555 1_555 1_555 1_555 yes
C(7) C(10) C(11) C(12) 176.8(4) 1_555 1_555 1_555 1_555 yes
C(8) N(3) C(7) C(10) 171.9(3) 1_555 1_555 1_555 1_555 yes
C(10) N(4) C(14) C(13) 1.3(5) 1_555 1_555 1_555 1_555 yes
C(10) C(11) C(12) C(13) 2.0(6) 1_555 1_555 1_555 1_555 yes
C(11) C(10) N(4) C(14) -2.5(5) 1_555 1_555 1_555 1_555 yes
C(11) C(12) C(13) C(14) -3.1(6) 1_555 1_555 1_555 1_555 yes
C(15) C(16) C(17) C(18) 176.5(4) 1_555 1_555 1_555 1_555 yes
C(16) C(17) C(18) C(19) 179.9(3) 1_555 1_555 1_555 1_555 yes
C(20) C(21) C(22) C(23) 179.6(4) 1_555 1_555 1_555 1_555 yes
C(21) C(22) C(23) C(24) 178.6(4) 1_555 1_555 1_555 1_555 yes
C(25) C(26) C(27) C(28) -179.4(4) 1_555 1_555 1_555 1_555 yes
C(26) C(27) C(28) C(29) -179.5(3) 1_555 1_555 1_555 1_555 yes
C(30) C(31) C(32) C(33) 178.9(4) 1_555 1_555 1_555 1_555 yes
C(31) C(32) C(33) C(34) -176.9(4) 1_555 1_555 1_555 1_555 yes
